data_4110346
loop_
_publ_author_name
'Stephen P. Argent'
'Harry Adams'
'Thomas Riis-Johannessen'
'John C. Jeffery'
'Lindsay P. Harding'
'Michael D. Ward'

_publ_contact_author
; 
        Prof. Mike Ward
        Department of Chemistry
        University of Sheffield
        SHEFFIELD
        S3 7HF
;
_publ_contact_author_email m.d.ward@sheffield.ac.uk
_publ_contact_author_fax '0114 2229346'
_publ_section_title
;
 High-nuclearity Homoleptic and Heteroleptic Coordination Cages Based on
 Tetra-Capped Truncated Tetrahedral and Cuboctahedral Metal Frameworks
;
_journal_name_full 'Journal of the American Chemical Society'
_journal_page_first 72
_journal_page_last 73
_journal_paper_doi 10.1021/ja056993o
_journal_volume 128
_journal_year 2006
_chemical_formula_moiety 'C432 H370 Cu12 N108, 10(B F4), 20(C H3 N O2)'
_chemical_formula_sum 'C452 H430 B10 Cu12 F40 N128 O40'
_chemical_formula_weight 9925.82
_chemical_name_systematic
; 
 ? 
;
_space_group_IT_number 15
_symmetry_cell_setting monoclinic
_symmetry_space_group_name_Hall '-C 2yc'
_symmetry_space_group_name_H-M 'C 1 2/c 1'
_atom_sites_solution_hydrogens geom
_atom_sites_solution_primary direct
_atom_sites_solution_secondary difmap
_audit_creation_method SHELXL-97
_cell_angle_alpha 90.00
_cell_angle_beta 102.003(5)
_cell_angle_gamma 90.00
_cell_formula_units_Z 4
_cell_length_a 24.840(7)
_cell_length_b 50.544(13)
_cell_length_c 48.629(12)
_cell_measurement_reflns_used 1016
_cell_measurement_temperature 150(2)
_cell_measurement_theta_max 37.267
_cell_measurement_theta_min 4.911
_cell_volume 59719(3)
_computing_cell_refinement 'Bruker smart'
_computing_data_collection 'Bruker smart'
_computing_data_reduction 'Bruker saint'
_computing_molecular_graphics 'Bruker SHELXTL'
_computing_publication_material 'Bruker SHELXTL'
_computing_structure_refinement 'SHELXL-97 (Sheldrick, 1997)'
_computing_structure_solution 'SHELXS-97 (Sheldrick, 1990)'
_diffrn_ambient_temperature 150(2)
_diffrn_detector_area_resol_mean 100
_diffrn_measured_fraction_theta_full 0.999
_diffrn_measured_fraction_theta_max 0.999
_diffrn_measurement_device_type 'Bruker smart 1000'
_diffrn_measurement_method '\w scans'
_diffrn_radiation_monochromator graphite
_diffrn_radiation_source 'fine-focus sealed tube'
_diffrn_radiation_type MoK\a
_diffrn_radiation_wavelength 0.71073
_diffrn_reflns_av_R_equivalents 0.1423
_diffrn_reflns_av_sigmaI/netI 0.1860
_diffrn_reflns_limit_h_max 26
_diffrn_reflns_limit_h_min -26
_diffrn_reflns_limit_k_max 54
_diffrn_reflns_limit_k_min -54
_diffrn_reflns_limit_l_max 52
_diffrn_reflns_limit_l_min -52
_diffrn_reflns_number 173661
_diffrn_reflns_theta_full 22.50
_diffrn_reflns_theta_max 22.50
_diffrn_reflns_theta_min 1.09
_diffrn_standards_decay_% 0
_diffrn_standards_interval_count 0
_diffrn_standards_interval_time 0
_diffrn_standards_number 0
_exptl_absorpt_coefficient_mu 0.493
_exptl_absorpt_correction_T_max 0.9387
_exptl_absorpt_correction_T_min 0.7733
_exptl_absorpt_correction_type multi-scan
_exptl_absorpt_process_details sadabs
_exptl_crystal_colour GREEN
_exptl_crystal_density_diffrn 1.104
_exptl_crystal_description BLOCK
_exptl_crystal_F_000 20464
_exptl_crystal_size_max 0.55
_exptl_crystal_size_mid 0.25
_exptl_crystal_size_min 0.13
_refine_diff_density_max 0.720
_refine_diff_density_min -0.701
_refine_diff_density_rms 0.084
_refine_ls_extinction_method none
_refine_ls_goodness_of_fit_ref 0.812
_refine_ls_hydrogen_treatment constr
_refine_ls_matrix_type full
_refine_ls_number_parameters 1430
_refine_ls_number_reflns 39038
_refine_ls_number_restraints 5183
_refine_ls_restrained_S_all 0.794
_refine_ls_R_factor_all 0.1789
_refine_ls_R_factor_gt 0.0968
_refine_ls_shift/su_max 0.000
_refine_ls_shift/su_mean 0.000
_refine_ls_structure_factor_coef Fsqd
_refine_ls_weighting_details 'calc w=1/[\s^2^(Fo^2^)+(0.1755P)^2^+0.0000P] where P=(Fo^2^+2Fc^2^)/3'
_refine_ls_weighting_scheme calc
_refine_ls_wR_factor_gt 0.2513
_refine_ls_wR_factor_ref 0.2943
_reflns_number_gt 15302
_reflns_number_total 39038
_reflns_threshold_expression >2sigma(I)
_cod_data_source_file ja056993osi20051024_054315_1.cif
_cod_data_source_block imw289m
_cod_original_cell_volume 59720(27)
_cod_database_code 4110346

loop_
_symmetry_equiv_pos_as_xyz
'x, y, z'
'-x, y, -z+1/2'
'x+1/2, y+1/2, z'
'-x+1/2, y+1/2, -z+1/2'
'-x, -y, -z'
'x, -y, z-1/2'
'-x+1/2, -y+1/2, -z'
'x+1/2, -y+1/2, z-1/2'

loop_
_atom_site_label
_atom_site_type_symbol
_atom_site_fract_x
_atom_site_fract_y
_atom_site_fract_z
_atom_site_U_iso_or_equiv
_atom_site_adp_type
_atom_site_occupancy
_atom_site_symmetry_multiplicity
_atom_site_calc_flag
_atom_site_refinement_flags
_atom_site_disorder_assembly
_atom_site_disorder_group
Cu1 Cu 0.43848(5) -0.01897(2) 0.08626(2) 0.0657(4) Uani 1 1 d U . .
Cu2 Cu 0.20803(5) -0.02201(2) 0.23106(2) 0.0543(3) Uani 1 1 d U . .
Cu3 Cu 0.12938(4) 0.10904(2) 0.068673(19) 0.0503(3) Uani 1 1 d U . .
Cu4 Cu 0.77419(5) 0.15963(2) 0.10025(2) 0.0574(3) Uani 1 1 d U . .
Cu5 Cu 0.78839(5) 0.28889(2) 0.25792(2) 0.0549(3) Uani 1 1 d U . .
Cu6 Cu 0.47266(5) 0.28777(2) 0.09601(2) 0.0555(3) Uani 1 1 d U . .
N11A N 0.4106(3) -0.00156(14) 0.04863(15) 0.068(2) Uiso 1 1 d DU . .
C12A C 0.3585(3) -0.00507(18) 0.03486(18) 0.073(3) Uiso 1 1 d DU . .
C13A C 0.3383(4) 0.0038(2) 0.00747(19) 0.086(3) Uiso 1 1 d DU . .
H13A H 0.3014 0.0005 -0.0020 0.103 Uiso 1 1 calc R . .
C14A C 0.3742(4) 0.0174(2) -0.0052(2) 0.084(3) Uiso 1 1 d DU . .
H14A H 0.3612 0.0247 -0.0233 0.100 Uiso 1 1 calc R . .
C15A C 0.4279(4) 0.02078(19) 0.00754(18) 0.076(3) Uiso 1 1 d DU . .
H15A H 0.4529 0.0292 -0.0020 0.092 Uiso 1 1 calc R . .
C16A C 0.4453(4) 0.01171(17) 0.03477(17) 0.067(3) Uiso 1 1 d DU . .
H16A H 0.4822 0.0147 0.0442 0.080 Uiso 1 1 calc R . .
N21A N 0.3476(3) -0.03164(15) 0.07426(15) 0.073(2) Uiso 1 1 d DU . .
N22A N 0.3040(3) -0.04420(16) 0.08273(17) 0.083(2) Uiso 1 1 d DU . .
C23A C 0.2560(4) -0.0389(2) 0.0647(2) 0.099(4) Uiso 1 1 d DU . .
H23A H 0.2206 -0.0448 0.0667 0.119 Uiso 1 1 calc R . .
C24A C 0.2669(4) -0.0239(2) 0.0435(2) 0.092(3) Uiso 1 1 d DU . .
H24A H 0.2416 -0.0179 0.0273 0.110 Uiso 1 1 calc R . .
C25A C 0.3245(3) -0.01901(18) 0.05080(18) 0.070(3) Uiso 1 1 d DU . .
C31A C 0.3154(5) -0.0613(2) 0.1076(2) 0.093(3) Uiso 1 1 d U . .
H31A H 0.3474 -0.0726 0.1065 0.112 Uiso 1 1 calc R . .
H31B H 0.2834 -0.0731 0.1071 0.112 Uiso 1 1 calc R . .
C32A C 0.3273(4) -0.0471(2) 0.1357(2) 0.074(3) Uiso 1 1 d U . .
C33A C 0.3041(4) -0.02195(19) 0.1377(2) 0.070(3) Uiso 1 1 d U . .
H33A H 0.2836 -0.0134 0.1215 0.084 Uiso 1 1 calc R . .
C34A C 0.3117(4) -0.00965(18) 0.16398(18) 0.058(2) Uiso 1 1 d U . .
H34A H 0.2977 0.0076 0.1658 0.070 Uiso 1 1 calc R . .
C35A C 0.3388(4) -0.02268(18) 0.18621(18) 0.060(2) Uiso 1 1 d U . .
C36A C 0.3607(4) -0.0482(2) 0.1836(2) 0.081(3) Uiso 1 1 d U . .
H36A H 0.3806 -0.0572 0.1997 0.097 Uiso 1 1 calc R . .
C37A C 0.3532(4) -0.0595(2) 0.1585(2) 0.079(3) Uiso 1 1 d U . .
H37A H 0.3667 -0.0769 0.1570 0.095 Uiso 1 1 calc R . .
C38A C 0.3503(4) -0.01124(19) 0.2163(2) 0.076(3) Uiso 1 1 d U . .
H38A H 0.3452 -0.0253 0.2297 0.091 Uiso 1 1 calc R . .
H38B H 0.3889 -0.0051 0.2214 0.091 Uiso 1 1 calc R . .
N41A N 0.2610(3) 0.00689(13) 0.22258(14) 0.0562(19) Uiso 1 1 d DU . .
N42A N 0.3143(3) 0.01039(14) 0.21852(15) 0.066(2) Uiso 1 1 d DU . .
C43A C 0.3225(4) 0.03668(18) 0.2152(2) 0.083(3) Uiso 1 1 d DU . .
H43A H 0.3557 0.0442 0.2120 0.100 Uiso 1 1 calc R . .
C44A C 0.2778(4) 0.05033(17) 0.21714(19) 0.069(3) Uiso 1 1 d DU . .
H44A H 0.2724 0.0689 0.2154 0.082 Uiso 1 1 calc R . .
C45A C 0.2397(3) 0.03067(15) 0.22246(17) 0.053(2) Uiso 1 1 d DU . .
N51A N 0.1600(3) 0.00996(13) 0.23035(14) 0.060(2) Uiso 1 1 d DU . .
C52A C 0.1847(3) 0.03350(16) 0.22693(19) 0.066(3) Uiso 1 1 d DU . .
C53A C 0.1580(4) 0.05739(18) 0.2286(2) 0.082(3) Uiso 1 1 d DU . .
H53A H 0.1760 0.0737 0.2268 0.099 Uiso 1 1 calc R . .
C54A C 0.1056(4) 0.0570(2) 0.2328(2) 0.089(3) Uiso 1 1 d DU . .
H54A H 0.0862 0.0732 0.2332 0.107 Uiso 1 1 calc R . .
C55A C 0.0801(5) 0.0334(2) 0.2367(2) 0.104(4) Uiso 1 1 d DU . .
H55A H 0.0438 0.0332 0.2400 0.125 Uiso 1 1 calc R . .
C56A C 0.1089(4) 0.00999(19) 0.2356(2) 0.082(3) Uiso 1 1 d DU . .
H56A H 0.0921 -0.0064 0.2386 0.099 Uiso 1 1 calc R . .
N11B N 0.2552(2) -0.05382(11) 0.22887(12) 0.0434(16) Uiso 1 1 d DU . .
C12B C 0.2484(3) -0.06754(15) 0.20414(15) 0.053(2) Uiso 1 1 d DU . .
C13B C 0.2772(4) -0.09062(17) 0.20273(18) 0.069(3) Uiso 1 1 d DU . .
H13B H 0.2727 -0.0999 0.1854 0.083 Uiso 1 1 calc R . .
C14B C 0.3117(4) -0.10024(19) 0.22584(19) 0.084(3) Uiso 1 1 d DU . .
H14B H 0.3318 -0.1160 0.2245 0.101 Uiso 1 1 calc R . .
C15B C 0.3180(4) -0.08725(18) 0.25131(19) 0.075(3) Uiso 1 1 d DU . .
H15B H 0.3408 -0.0942 0.2679 0.091 Uiso 1 1 calc R . .
C16B C 0.2898(3) -0.06366(16) 0.25165(17) 0.060(2) Uiso 1 1 d DU . .
H16B H 0.2952 -0.0540 0.2687 0.071 Uiso 1 1 calc R . .
N21B N 0.1788(3) -0.03640(14) 0.18547(14) 0.062(2) Uiso 1 1 d DU . .
N22B N 0.1440(3) -0.03130(16) 0.15967(16) 0.083(3) Uiso 1 1 d DU . .
C23B C 0.1548(5) -0.0487(2) 0.1405(2) 0.105(4) Uiso 1 1 d DU . .
H23B H 0.1362 -0.0494 0.1213 0.127 Uiso 1 1 calc R . .
C24B C 0.1955(4) -0.0646(2) 0.15235(19) 0.088(3) Uiso 1 1 d DU . .
H24B H 0.2116 -0.0785 0.1436 0.105 Uiso 1 1 calc R . .
C25B C 0.2099(3) -0.05646(16) 0.18075(16) 0.061(2) Uiso 1 1 d DU . .
C31B C 0.1022(5) -0.0122(2) 0.1562(2) 0.088(3) Uiso 1 1 d U . .
H31C H 0.0832 -0.0135 0.1721 0.106 Uiso 1 1 calc R . .
H31D H 0.0749 -0.0162 0.1387 0.106 Uiso 1 1 calc R . .
C32B C 0.1225(4) 0.01702(19) 0.1544(2) 0.070(3) Uiso 1 1 d U . .
C33B C 0.1714(4) 0.0217(2) 0.1465(2) 0.082(3) Uiso 1 1 d U . .
H33B H 0.1943 0.0073 0.1436 0.098 Uiso 1 1 calc R . .
C34B C 0.1877(4) 0.04797(19) 0.14276(19) 0.072(3) Uiso 1 1 d U . .
H34B H 0.2205 0.0514 0.1363 0.087 Uiso 1 1 calc R . .
C35B C 0.1553(4) 0.06880(18) 0.14864(18) 0.062(2) Uiso 1 1 d U . .
C36B C 0.1048(4) 0.0633(2) 0.1562(2) 0.076(3) Uiso 1 1 d U . .
H36B H 0.0812 0.0774 0.1590 0.092 Uiso 1 1 calc R . .
C37B C 0.0898(5) 0.0377(2) 0.1594(2) 0.088(3) Uiso 1 1 d U . .
H37B H 0.0563 0.0341 0.1652 0.106 Uiso 1 1 calc R . .
C38B C 0.1720(4) 0.09683(17) 0.14676(19) 0.062(2) Uiso 1 1 d U . .
H38C H 0.1387 0.1075 0.1394 0.074 Uiso 1 1 calc R . .
H38D H 0.1879 0.1033 0.1660 0.074 Uiso 1 1 calc R . .
N41B N 0.1976(3) 0.10430(13) 0.10050(12) 0.0515(18) Uiso 1 1 d DU . .
N42B N 0.2116(3) 0.10154(13) 0.12923(13) 0.0565(19) Uiso 1 1 d DU . .
C43B C 0.2659(3) 0.10486(18) 0.13821(18) 0.069(3) Uiso 1 1 d DU . .
H43B H 0.2849 0.1048 0.1573 0.083 Uiso 1 1 calc R . .
C44B C 0.2891(3) 0.10833(17) 0.11564(16) 0.059(2) Uiso 1 1 d DU . .
H44B H 0.3272 0.1102 0.1156 0.071 Uiso 1 1 calc R . .
C45B C 0.2447(3) 0.10850(16) 0.09214(14) 0.051(2) Uiso 1 1 d DU . .
N51B N 0.1894(2) 0.11114(12) 0.04645(12) 0.0478(17) Uiso 1 1 d DU . .
C52B C 0.2417(3) 0.11256(15) 0.06249(14) 0.048(2) Uiso 1 1 d DU . .
C53B C 0.2869(3) 0.11730(17) 0.05055(16) 0.063(3) Uiso 1 1 d DU . .
H53B H 0.3226 0.1189 0.0622 0.075 Uiso 1 1 calc R . .
C54B C 0.2798(3) 0.11962(17) 0.02202(16) 0.060(2) Uiso 1 1 d DU . .
H54B H 0.3106 0.1225 0.0137 0.071 Uiso 1 1 calc R . .
C55B C 0.2279(3) 0.11783(17) 0.00552(17) 0.060(2) Uiso 1 1 d DU . .
H55B H 0.2225 0.1197 -0.0143 0.072 Uiso 1 1 calc R . .
C56B C 0.1839(3) 0.11327(16) 0.01804(15) 0.055(2) Uiso 1 1 d DU . .
H56B H 0.1483 0.1115 0.0064 0.066 Uiso 1 1 calc R . .
N11C N 0.0680(3) 0.10434(13) 0.09040(14) 0.060(2) Uiso 1 1 d DU . .
C12C C 0.0448(4) 0.07980(17) 0.0906(2) 0.080(3) Uiso 1 1 d DU . .
C13C C -0.0010(4) 0.0767(2) 0.1031(2) 0.090(3) Uiso 1 1 d DU . .
H13C H -0.0171 0.0597 0.1036 0.108 Uiso 1 1 calc R . .
C14C C -0.0221(5) 0.0978(2) 0.1143(2) 0.100(4) Uiso 1 1 d DU . .
H14C H -0.0531 0.0953 0.1227 0.120 Uiso 1 1 calc R . .
C15C C -0.0001(4) 0.1223(2) 0.1139(2) 0.087(3) Uiso 1 1 d DU . .
H15C H -0.0141 0.1371 0.1222 0.105 Uiso 1 1 calc R . .
C16C C 0.0445(4) 0.12472(17) 0.10049(18) 0.065(3) Uiso 1 1 d DU . .
H16C H 0.0586 0.1419 0.0985 0.078 Uiso 1 1 calc R . .
N21C N 0.1060(3) 0.06426(13) 0.06281(15) 0.066(2) Uiso 1 1 d DU . .
N22C N 0.1209(3) 0.04077(15) 0.05216(16) 0.077(2) Uiso 1 1 d DU . .
C23C C 0.0952(4) 0.0210(2) 0.0633(2) 0.094(3) Uiso 1 1 d DU . .
H23C H 0.1005 0.0027 0.0604 0.113 Uiso 1 1 calc R . .
C24C C 0.0619(4) 0.03065(18) 0.0788(2) 0.094(3) Uiso 1 1 d DU . .
H24C H 0.0381 0.0212 0.0882 0.112 Uiso 1 1 calc R . .
C25C C 0.0700(4) 0.05870(16) 0.07824(19) 0.071(3) Uiso 1 1 d DU . .
C31C C 0.1597(4) 0.0395(2) 0.0354(2) 0.084(3) Uiso 1 1 d U . .
H31E H 0.1484 0.0368 0.0157 0.101 Uiso 1 1 calc R . .
C32C C 0.2194(4) 0.04260(19) 0.0485(2) 0.068(3) Uiso 1 1 d U . .
C33C C 0.2395(4) 0.03764(18) 0.07797(19) 0.068(3) Uiso 1 1 d U . .
H33C H 0.2146 0.0323 0.0893 0.081 Uiso 1 1 calc R . .
C34C C 0.2928(4) 0.04054(17) 0.0894(2) 0.063(3) Uiso 1 1 d U . .
H34C H 0.3047 0.0374 0.1090 0.076 Uiso 1 1 calc R . .
C35C C 0.3306(4) 0.04765(17) 0.07457(18) 0.056(2) Uiso 1 1 d U . .
C36C C 0.3134(4) 0.0533(2) 0.0455(2) 0.081(3) Uiso 1 1 d U . .
H36C H 0.3388 0.0589 0.0346 0.098 Uiso 1 1 calc R . .
C37C C 0.2595(4) 0.05025(18) 0.0341(2) 0.072(3) Uiso 1 1 d U . .
H37C H 0.2479 0.0536 0.0146 0.087 Uiso 1 1 calc R . .
C38C C 0.3928(4) 0.05198(19) 0.08773(19) 0.066(3) Uiso 1 1 d U . .
H38E H 0.4151 0.0466 0.0740 0.079 Uiso 1 1 calc R . .
H38F H 0.3995 0.0710 0.0919 0.079 Uiso 1 1 calc R . .
N41C N 0.4252(3) 0.01094(13) 0.11280(14) 0.062(2) Uiso 1 1 d DU . .
N42C N 0.4093(3) 0.03704(14) 0.11295(15) 0.070(2) Uiso 1 1 d DU . .
C43C C 0.4157(4) 0.04551(18) 0.13998(18) 0.071(3) Uiso 1 1 d DU . .
H43C H 0.4083 0.0630 0.1455 0.086 Uiso 1 1 calc R . .
C44C C 0.4336(4) 0.02594(17) 0.15752(18) 0.075(3) Uiso 1 1 d DU . .
H44C H 0.4405 0.0263 0.1775 0.090 Uiso 1 1 calc R . .
C45C C 0.4403(4) 0.00427(14) 0.14009(16) 0.059(2) Uiso 1 1 d DU . .
N51C N 0.4628(3) -0.03719(14) 0.12414(15) 0.071(2) Uiso 1 1 d DU . .
C52C C 0.4623(4) -0.02144(15) 0.14697(16) 0.064(3) Uiso 1 1 d DU . .
C53C C 0.4832(4) -0.03036(18) 0.17408(18) 0.078(3) Uiso 1 1 d DU . .
H53C H 0.4826 -0.0195 0.1899 0.094 Uiso 1 1 calc R . .
C54C C 0.5045(4) -0.05514(19) 0.1772(2) 0.088(3) Uiso 1 1 d DU . .
H54C H 0.5228 -0.0608 0.1954 0.106 Uiso 1 1 calc R . .
C55C C 0.5005(5) -0.0722(2) 0.1550(2) 0.108(4) Uiso 1 1 d DU . .
H55C H 0.5100 -0.0904 0.1578 0.129 Uiso 1 1 calc R . .
C56C C 0.4820(4) -0.06186(19) 0.1282(2) 0.090(3) Uiso 1 1 d DU . .
H56C H 0.4831 -0.0727 0.1124 0.108 Uiso 1 1 calc R . .
N11D N 0.7088(3) 0.15268(14) 0.06883(13) 0.0585(19) Uiso 1 1 d DU . .
C12D C 0.6589(3) 0.15232(16) 0.07638(14) 0.052(2) Uiso 1 1 d DU . .
C13D C 0.6112(4) 0.14551(18) 0.05773(17) 0.069(3) Uiso 1 1 d DU . .
H13D H 0.5771 0.1442 0.0636 0.083 Uiso 1 1 calc R . .
C14D C 0.6145(4) 0.1407(2) 0.0302(2) 0.088(3) Uiso 1 1 d DU . .
H14D H 0.5822 0.1362 0.0168 0.106 Uiso 1 1 calc R . .
C15D C 0.6632(4) 0.1424(2) 0.0220(2) 0.086(3) Uiso 1 1 d DU . .
H15D H 0.6649 0.1392 0.0030 0.104 Uiso 1 1 calc R . .
C16D C 0.7106(4) 0.14860(18) 0.04152(17) 0.071(3) Uiso 1 1 d DU . .
H16D H 0.7446 0.1500 0.0357 0.085 Uiso 1 1 calc R . .
N21D N 0.7112(3) 0.16408(14) 0.12140(13) 0.060(2) Uiso 1 1 d DU . .
N22D N 0.7005(3) 0.16845(15) 0.14772(15) 0.071(2) Uiso 1 1 d DU . .
C23D C 0.6458(4) 0.16668(19) 0.14686(19) 0.076(3) Uiso 1 1 d DU . .
H23D H 0.6288 0.1694 0.1624 0.091 Uiso 1 1 calc R . .
C24D C 0.6192(4) 0.16055(19) 0.12063(18) 0.079(3) Uiso 1 1 d DU . .
H24D H 0.5808 0.1581 0.1139 0.095 Uiso 1 1 calc R . .
C25D C 0.6617(3) 0.15862(17) 0.10533(15) 0.058(2) Uiso 1 1 d DU . .
C31D C 0.7455(4) 0.1733(2) 0.1716(2) 0.080(3) Uiso 1 1 d U . .
H31F H 0.7762 0.1612 0.1703 0.096 Uiso 1 1 calc R . .
H31G H 0.7329 0.1689 0.1891 0.096 Uiso 1 1 calc R . .
C32D C 0.7673(5) 0.2018(2) 0.1737(2) 0.076(3) Uiso 1 1 d U . .
C33D C 0.7374(5) 0.2219(2) 0.1631(2) 0.088(3) Uiso 1 1 d U . .
H33D H 0.7009 0.2193 0.1527 0.106 Uiso 1 1 calc R . .
C34D C 0.7601(5) 0.2481(3) 0.1672(3) 0.104(4) Uiso 1 1 d U . .
H34D H 0.7386 0.2631 0.1602 0.125 Uiso 1 1 calc R . .
C35D C 0.8140(6) 0.2509(3) 0.1815(3) 0.116(4) Uiso 1 1 d U . .
C36D C 0.8423(6) 0.2315(3) 0.1910(3) 0.107(4) Uiso 1 1 d U . .
H36D H 0.8793 0.2339 0.2007 0.129 Uiso 1 1 calc R . .
C37D C 0.8184(6) 0.2041(3) 0.1874(3) 0.126(5) Uiso 1 1 d U . .
H37D H 0.8395 0.1891 0.1946 0.151 Uiso 1 1 calc R . .
C38D C 0.8387(6) 0.2803(3) 0.1860(3) 0.137(5) Uiso 1 1 d U . .
H38G H 0.8668 0.2805 0.2037 0.165 Uiso 1 1 calc R . .
H38H H 0.8580 0.2840 0.1705 0.165 Uiso 1 1 calc R . .
N41D N 0.7837(3) 0.30333(16) 0.21191(16) 0.084(3) Uiso 1 1 d DU . .
N42D N 0.8035(5) 0.3005(2) 0.1870(2) 0.131(4) Uiso 1 1 d DU . .
C43D C 0.7808(5) 0.3203(3) 0.1696(2) 0.122(4) Uiso 1 1 d DU . .
H43D H 0.7875 0.3229 0.1512 0.147 Uiso 1 1 calc R . .
C44D C 0.7485(5) 0.3355(2) 0.1809(2) 0.122(4) Uiso 1 1 d DU . .
H44D H 0.7279 0.3505 0.1728 0.147 Uiso 1 1 calc R . .
C45D C 0.7516(4) 0.3243(2) 0.2085(2) 0.088(3) Uiso 1 1 d DU . .
N51D N 0.7347(3) 0.31901(14) 0.25365(14) 0.064(2) Uiso 1 1 d DU . .
C52D C 0.7276(5) 0.3343(2) 0.2300(2) 0.095(4) Uiso 1 1 d DU . .
C53D C 0.6937(6) 0.3571(3) 0.2280(3) 0.147(5) Uiso 1 1 d DU . .
H53D H 0.6835 0.3665 0.2107 0.176 Uiso 1 1 calc R . .
C54D C 0.6763(8) 0.3652(3) 0.2512(3) 0.195(8) Uiso 1 1 d DU . .
H54D H 0.6575 0.3817 0.2504 0.234 Uiso 1 1 calc R . .
C55D C 0.6843(7) 0.3510(3) 0.2758(3) 0.192(7) Uiso 1 1 d DU . .
H55D H 0.6727 0.3570 0.2921 0.231 Uiso 1 1 calc R . .
C56D C 0.7113(5) 0.3266(2) 0.2747(2) 0.105(4) Uiso 1 1 d DU . .
H56D H 0.7129 0.3148 0.2900 0.126 Uiso 1 1 calc R . .
N11E N 0.8422(3) 0.25977(15) 0.25893(17) 0.080(2) Uiso 1 1 d DU . .
C12E C 0.8178(4) 0.23478(19) 0.2563(2) 0.083(3) Uiso 1 1 d DU . .
C13E C 0.8505(5) 0.2123(2) 0.2578(3) 0.138(5) Uiso 1 1 d DU . .
H13E H 0.8344 0.1952 0.2550 0.165 Uiso 1 1 calc R . .
C14E C 0.9056(6) 0.2153(3) 0.2634(3) 0.143(5) Uiso 1 1 d DU . .
H14E H 0.9281 0.2000 0.2656 0.172 Uiso 1 1 calc R . .
C15E C 0.9308(6) 0.2399(3) 0.2661(4) 0.185(7) Uiso 1 1 d DU . .
H15E H 0.9696 0.2416 0.2685 0.222 Uiso 1 1 calc R . .
C16E C 0.8965(5) 0.2625(3) 0.2651(3) 0.133(5) Uiso 1 1 d DU . .
H16E H 0.9125 0.2795 0.2688 0.159 Uiso 1 1 calc R . .
N21E N 0.7338(3) 0.25717(14) 0.25022(16) 0.071(2) Uiso 1 1 d DU . .
N22E N 0.6781(3) 0.25175(16) 0.24643(17) 0.081(2) Uiso 1 1 d DU . .
C23E C 0.6718(5) 0.2252(2) 0.2453(3) 0.110(4) Uiso 1 1 d DU . .
H23E H 0.6375 0.2161 0.2422 0.132 Uiso 1 1 calc R . .
C24E C 0.7210(4) 0.21356(19) 0.2490(2) 0.085(3) Uiso 1 1 d DU . .
H24E H 0.7286 0.1951 0.2499 0.102 Uiso 1 1 calc R . .
C25E C 0.7598(3) 0.23479(17) 0.25151(19) 0.068(3) Uiso 1 1 d DU . .
C31E C 0.6371(5) 0.2709(2) 0.2447(2) 0.105(4) Uiso 1 1 d U . .
H31H H 0.6487 0.2839 0.2600 0.126 Uiso 1 1 calc R . .
H31I H 0.6030 0.2623 0.2477 0.126 Uiso 1 1 calc R . .
C32E C 0.6239(4) 0.2862(2) 0.2154(2) 0.076(3) Uiso 1 1 d U . .
C33E C 0.6412(5) 0.2738(2) 0.1938(2) 0.100(4) Uiso 1 1 d U . .
H33E H 0.6579 0.2568 0.1960 0.120 Uiso 1 1 calc R . .
C34E C 0.6322(5) 0.2885(2) 0.1666(2) 0.095(3) Uiso 1 1 d U . .
H34E H 0.6435 0.2813 0.1507 0.114 Uiso 1 1 calc R . .
C35E C 0.6080(4) 0.3119(2) 0.1655(2) 0.076(3) Uiso 1 1 d U . .
C36E C 0.5919(5) 0.3228(3) 0.1884(3) 0.109(4) Uiso 1 1 d U . .
H36E H 0.5743 0.3395 0.1871 0.131 Uiso 1 1 calc R . .
C37E C 0.6018(5) 0.3087(2) 0.2137(3) 0.097(4) Uiso 1 1 d U . .
H37E H 0.5917 0.3163 0.2298 0.117 Uiso 1 1 calc R . .
C38E C 0.6002(5) 0.3302(2) 0.1390(2) 0.090(3) Uiso 1 1 d U . .
H38I H 0.5630 0.3382 0.1355 0.108 Uiso 1 1 calc R . .
H38J H 0.6275 0.3447 0.1425 0.108 Uiso 1 1 calc R . .
N41E N 0.5617(3) 0.30335(14) 0.09810(14) 0.065(2) Uiso 1 1 d DU . .
N42E N 0.6067(3) 0.31565(16) 0.11502(16) 0.082(2) Uiso 1 1 d DU . .
C43E C 0.6501(4) 0.3145(2) 0.1021(2) 0.105(4) Uiso 1 1 d DU . .
H43E H 0.6851 0.3223 0.1088 0.126 Uiso 1 1 calc R . .
C44E C 0.6358(4) 0.3007(2) 0.0786(2) 0.099(4) Uiso 1 1 d DU . .
H44E H 0.6588 0.2962 0.0660 0.119 Uiso 1 1 calc R . .
C45E C 0.5796(3) 0.29398(18) 0.07582(17) 0.067(3) Uiso 1 1 d DU . .
N51E N 0.4914(3) 0.27534(14) 0.05936(14) 0.066(2) Uiso 1 1 d DU . .
C52E C 0.5408(3) 0.28179(18) 0.05410(17) 0.069(3) Uiso 1 1 d DU . .
C53E C 0.5542(4) 0.2749(2) 0.02798(19) 0.087(3) Uiso 1 1 d DU . .
H53E H 0.5894 0.2787 0.0242 0.104 Uiso 1 1 calc R . .
C54E C 0.5153(4) 0.2627(2) 0.0087(2) 0.105(4) Uiso 1 1 d DU . .
H54E H 0.5242 0.2580 -0.0087 0.127 Uiso 1 1 calc R . .
C55E C 0.4642(4) 0.2566(2) 0.0126(2) 0.091(3) Uiso 1 1 d DU . .
H55E H 0.4376 0.2479 -0.0014 0.109 Uiso 1 1 calc R . .
C56E C 0.4533(4) 0.2640(2) 0.03885(19) 0.086(3) Uiso 1 1 d DU . .
H56E H 0.4176 0.2609 0.0423 0.103 Uiso 1 1 calc R . .
N11F N 0.4649(3) 0.30130(12) 0.13443(13) 0.0537(18) Uiso 1 1 d DU . .
C12F C 0.4769(3) 0.28299(14) 0.15565(15) 0.053(2) Uiso 1 1 d DU . .
C13F C 0.4727(4) 0.28828(16) 0.18365(16) 0.062(2) Uiso 1 1 d DU . .
H13F H 0.4817 0.2754 0.1981 0.074 Uiso 1 1 calc R . .
C14F C 0.4551(4) 0.31283(17) 0.18883(19) 0.074(3) Uiso 1 1 d DU . .
H14F H 0.4512 0.3170 0.2074 0.089 Uiso 1 1 calc R . .
C15F C 0.4428(4) 0.33175(18) 0.16838(18) 0.075(3) Uiso 1 1 d DU . .
H15F H 0.4314 0.3490 0.1725 0.089 Uiso 1 1 calc R . .
C16F C 0.4477(4) 0.32490(16) 0.14112(17) 0.060(2) Uiso 1 1 d DU . .
H16F H 0.4382 0.3378 0.1267 0.072 Uiso 1 1 calc R . .
N21F N 0.4942(3) 0.25460(12) 0.11964(13) 0.0539(18) Uiso 1 1 d DU . .
N22F N 0.5040(3) 0.22815(14) 0.11652(14) 0.066(2) Uiso 1 1 d DU . .
C23F C 0.5103(4) 0.21549(17) 0.14163(17) 0.068(3) Uiso 1 1 d DU . .
H23F H 0.5176 0.1972 0.1448 0.082 Uiso 1 1 calc R . .
C24F C 0.5044(4) 0.23334(16) 0.16135(18) 0.067(3) Uiso 1 1 d DU . .
H24F H 0.5064 0.2302 0.1808 0.081 Uiso 1 1 calc R . .
C25F C 0.4945(3) 0.25795(14) 0.14704(15) 0.053(2) Uiso 1 1 d DU . .
C31F C 0.5077(4) 0.21619(19) 0.08982(19) 0.069(3) Uiso 1 1 d U . .
H31J H 0.4791 0.2241 0.0749 0.082 Uiso 1 1 calc R . .
H31K H 0.4994 0.1971 0.0906 0.082 Uiso 1 1 calc R . .
C32F C 0.5632(4) 0.21931(18) 0.08174(19) 0.062(2) Uiso 1 1 d U . .
C33F C 0.6068(4) 0.22985(19) 0.0987(2) 0.075(3) Uiso 1 1 d U . .
H33F H 0.6034 0.2368 0.1164 0.090 Uiso 1 1 calc R . .
C34F C 0.6569(4) 0.23077(19) 0.0909(2) 0.073(3) Uiso 1 1 d U . .
H34G H 0.6882 0.2374 0.1036 0.088 Uiso 1 1 calc R . .
C35F C 0.6618(4) 0.2221(2) 0.0647(2) 0.073(3) Uiso 1 1 d U . .
C36F C 0.6174(4) 0.21171(19) 0.0480(2) 0.077(3) Uiso 1 1 d U . .
H36F H 0.6206 0.2052 0.0301 0.092 Uiso 1 1 calc R . .
C37F C 0.5671(4) 0.21014(18) 0.0556(2) 0.069(3) Uiso 1 1 d U . .
H37F H 0.5359 0.2029 0.0432 0.083 Uiso 1 1 calc R . .
C38F C 0.7166(4) 0.2245(2) 0.0544(2) 0.076(3) Uiso 1 1 d U . .
H38K H 0.7204 0.2089 0.0427 0.092 Uiso 1 1 calc R . .
H38L H 0.7147 0.2403 0.0423 0.092 Uiso 1 1 calc R . .
N41F N 0.7850(3) 0.20433(14) 0.09149(15) 0.069(2) Uiso 1 1 d DU . .
N42F N 0.7635(3) 0.22632(15) 0.07580(15) 0.073(2) Uiso 1 1 d DU . .
C43F C 0.7912(4) 0.2481(2) 0.0865(2) 0.096(4) Uiso 1 1 d DU . .
H43F H 0.7826 0.2658 0.0804 0.116 Uiso 1 1 calc R . .
C44F C 0.8332(4) 0.24077(17) 0.1071(2) 0.080(3) Uiso 1 1 d DU . .
H44F H 0.8606 0.2519 0.1178 0.096 Uiso 1 1 calc R . .
C45F C 0.8283(3) 0.21299(16) 0.10996(17) 0.066(3) Uiso 1 1 d DU . .
N51F N 0.8397(3) 0.16981(13) 0.12971(14) 0.0566(19) Uiso 1 1 d DU . .
C52F C 0.8609(3) 0.19464(15) 0.12859(17) 0.064(3) Uiso 1 1 d DU . .
C53F C 0.9116(4) 0.20110(18) 0.14520(19) 0.076(3) Uiso 1 1 d DU . .
H53F H 0.9263 0.2183 0.1441 0.091 Uiso 1 1 calc R . .
C54F C 0.9403(4) 0.18299(19) 0.1630(2) 0.087(3) Uiso 1 1 d DU . .
H54F H 0.9750 0.1876 0.1744 0.104 Uiso 1 1 calc R . .
C55F C 0.9193(4) 0.1581(2) 0.1647(2) 0.090(3) Uiso 1 1 d DU . .
H55F H 0.9388 0.1453 0.1772 0.108 Uiso 1 1 calc R . .
C56F C 0.8684(4) 0.15212(17) 0.14740(18) 0.068(3) Uiso 1 1 d DU . .
H56F H 0.8537 0.1349 0.1482 0.082 Uiso 1 1 calc R . .
N11G N 0.4684(3) -0.04975(14) 0.06652(15) 0.067(2) Uiso 1 1 d DU . .
C12G C 0.5214(3) -0.05014(16) 0.06544(19) 0.070(3) Uiso 1 1 d DU . .
C13G C 0.5433(4) -0.07165(18) 0.0525(2) 0.086(3) Uiso 1 1 d DU . .
H13G H 0.5809 -0.0718 0.0511 0.103 Uiso 1 1 calc R . .
C14G C 0.5091(4) -0.0922(2) 0.0422(2) 0.104(4) Uiso 1 1 d DU . .
H14G H 0.5236 -0.1071 0.0343 0.125 Uiso 1 1 calc R . .
C15G C 0.4550(4) -0.0916(2) 0.0430(2) 0.093(3) Uiso 1 1 d DU . .
H15G H 0.4312 -0.1057 0.0356 0.112 Uiso 1 1 calc R . .
C16G C 0.4355(4) -0.06954(18) 0.0552(2) 0.084(3) Uiso 1 1 d DU . .
H16G H 0.3974 -0.0686 0.0554 0.100 Uiso 1 1 calc R . .
N21G N 0.5321(3) -0.00828(13) 0.08888(15) 0.064(2) Uiso 1 1 d DU . .
N22G N 0.5746(3) 0.00863(14) 0.09954(15) 0.063(2) Uiso 1 1 d DU . .
C23G C 0.6227(4) -0.00106(18) 0.09502(19) 0.073(3) Uiso 1 1 d DU . .
H23G H 0.6576 0.0073 0.1002 0.088 Uiso 1 1 calc R . .
C24G C 0.6130(4) -0.02445(18) 0.08212(19) 0.075(3) Uiso 1 1 d DU . .
H24G H 0.6393 -0.0358 0.0766 0.090 Uiso 1 1 calc R . .
C25G C 0.5558(4) -0.02901(17) 0.0784(2) 0.076(3) Uiso 1 1 d DU . .
N31G N 0.8270(3) 0.14396(13) 0.07705(14) 0.0575(19) Uiso 1 1 d DU . .
C32G C 0.8373(4) 0.11786(15) 0.07753(18) 0.066(3) Uiso 1 1 d DU . .
C33G C 0.8716(4) 0.10667(18) 0.06095(18) 0.073(3) Uiso 1 1 d DU . .
H33G H 0.8770 0.0881 0.0604 0.087 Uiso 1 1 calc R . .
C34G C 0.8972(4) 0.12355(18) 0.0456(2) 0.081(3) Uiso 1 1 d DU . .
H34H H 0.9214 0.1165 0.0347 0.098 Uiso 1 1 calc R . .
C35G C 0.8889(4) 0.15010(18) 0.0456(2) 0.079(3) Uiso 1 1 d DU . .
H35A H 0.9069 0.1616 0.0350 0.095 Uiso 1 1 calc R . .
C36G C 0.8530(4) 0.15983(18) 0.06164(19) 0.075(3) Uiso 1 1 d DU . .
H36G H 0.8465 0.1783 0.0618 0.089 Uiso 1 1 calc R . .
N41G N 0.7771(3) 0.11288(12) 0.11028(13) 0.0537(18) Uiso 1 1 d DU . .
N42G N 0.7580(3) 0.09216(13) 0.12336(14) 0.0563(19) Uiso 1 1 d DU . .
C43G C 0.7774(4) 0.06884(19) 0.1165(2) 0.095(3) Uiso 1 1 d DU . .
H43G H 0.7704 0.0520 0.1236 0.114 Uiso 1 1 calc R . .
C44G C 0.8094(5) 0.07411(19) 0.0973(2) 0.100(4) Uiso 1 1 d DU . .
H44G H 0.8277 0.0616 0.0878 0.120 Uiso 1 1 calc R . .
C45G C 0.8092(4) 0.10178(16) 0.09445(18) 0.066(3) Uiso 1 1 d DU . .
N51G N 0.8436(3) -0.04665(14) 0.25242(14) 0.062(2) Uiso 1 1 d DU . .
C52G C 0.8362(4) -0.04938(17) 0.22417(17) 0.069(3) Uiso 1 1 d DU . .
C53G C 0.8693(4) -0.0673(2) 0.2132(2) 0.090(3) Uiso 1 1 d DU . .
H53G H 0.8637 -0.0695 0.1934 0.108 Uiso 1 1 calc R . .
C54G C 0.9093(5) -0.0817(2) 0.2302(2) 0.100(4) Uiso 1 1 d DU . .
H54G H 0.9331 -0.0928 0.2224 0.120 Uiso 1 1 calc R . .
C55G C 0.9145(4) -0.0799(2) 0.2585(2) 0.087(3) Uiso 1 1 d DU . .
H55G H 0.9404 -0.0905 0.2709 0.104 Uiso 1 1 calc R . .
C56G C 0.8803(4) -0.06201(17) 0.26851(19) 0.070(3) Uiso 1 1 d DU . .
H56G H 0.8837 -0.0608 0.2883 0.084 Uiso 1 1 calc R . .
N61G N 0.7663(3) -0.01617(13) 0.21898(13) 0.059(2) Uiso 1 1 d DU . .
N62G N 0.7358(3) -0.00182(13) 0.19764(14) 0.059(2) Uiso 1 1 d DU . .
C63G C 0.7478(4) -0.0094(2) 0.17281(19) 0.085(3) Uiso 1 1 d DU . .
H63A H 0.7312 -0.0025 0.1549 0.102 Uiso 1 1 calc R . .
C64G C 0.7866(4) -0.02809(19) 0.17772(18) 0.077(3) Uiso 1 1 d DU . .
H64A H 0.8031 -0.0368 0.1642 0.092 Uiso 1 1 calc R . .
C65G C 0.7983(4) -0.03222(17) 0.20720(17) 0.071(3) Uiso 1 1 d DU . .
C71G C 0.5625(4) 0.03424(19) 0.1120(2) 0.073(3) Uiso 1 1 d U . .
H71A H 0.5308 0.0321 0.1213 0.087 Uiso 1 1 calc R . .
H71B H 0.5527 0.0477 0.0970 0.087 Uiso 1 1 calc R . .
C72G C 0.6971(4) 0.01894(17) 0.20288(18) 0.063(3) Uiso 1 1 d U . .
H72A H 0.7159 0.0304 0.2185 0.075 Uiso 1 1 calc R . .
H72B H 0.6654 0.0105 0.2088 0.075 Uiso 1 1 calc R . .
C73G C 0.7224(4) 0.09698(19) 0.1437(2) 0.069(3) Uiso 1 1 d U . .
H73A H 0.6962 0.1114 0.1365 0.083 Uiso 1 1 calc R . .
H73B H 0.7455 0.1030 0.1617 0.083 Uiso 1 1 calc R . .
C81G C 0.6121(4) 0.04330(17) 0.13326(17) 0.055(2) Uiso 1 1 d U . .
C82G C 0.6437(4) 0.06471(18) 0.12862(19) 0.063(3) Uiso 1 1 d U . .
C83G C 0.6901(3) 0.07257(16) 0.14899(17) 0.051(2) Uiso 1 1 d U . .
C84G C 0.7091(4) 0.05686(17) 0.17194(18) 0.059(2) Uiso 1 1 d U . .
C85G C 0.6766(3) 0.03564(16) 0.17744(17) 0.052(2) Uiso 1 1 d U . .
C86G C 0.6300(4) 0.02802(17) 0.15797(18) 0.056(2) Uiso 1 1 d U . .
C87G C 0.6279(4) 0.08069(18) 0.10192(19) 0.071(3) Uiso 1 1 d U . .
H87A H 0.5950 0.0730 0.0900 0.106 Uiso 1 1 calc R . .
H87B H 0.6582 0.0805 0.0919 0.106 Uiso 1 1 calc R . .
H87C H 0.6201 0.0990 0.1066 0.106 Uiso 1 1 calc R . .
C88G C 0.7625(4) 0.0637(2) 0.1936(2) 0.080(3) Uiso 1 1 d U . .
H88A H 0.7806 0.0789 0.1869 0.120 Uiso 1 1 calc R . .
H88B H 0.7874 0.0484 0.1959 0.120 Uiso 1 1 calc R . .
H88C H 0.7533 0.0680 0.2117 0.120 Uiso 1 1 calc R . .
C89G C 0.5965(4) 0.00427(19) 0.1634(2) 0.073(3) Uiso 1 1 d U . .
H89A H 0.6139 -0.0040 0.1813 0.110 Uiso 1 1 calc R . .
H89B H 0.5948 -0.0086 0.1481 0.110 Uiso 1 1 calc R . .
H89C H 0.5592 0.0100 0.1642 0.110 Uiso 1 1 calc R . .
N11H N 0.0713(2) 0.12383(11) 0.03570(12) 0.0438(16) Uiso 1 1 d DU . .
C12H C 0.0629(3) 0.15050(14) 0.03351(15) 0.051(2) Uiso 1 1 d DU . .
C13H C 0.0221(3) 0.16080(16) 0.01148(16) 0.061(2) Uiso 1 1 d DU . .
H13H H 0.0171 0.1794 0.0093 0.073 Uiso 1 1 calc R . .
C14H C -0.0106(4) 0.14350(16) -0.00686(19) 0.072(3) Uiso 1 1 d DU . .
H14H H -0.0395 0.1502 -0.0211 0.086 Uiso 1 1 calc R . .
C15H C -0.0016(3) 0.11682(15) -0.00464(16) 0.053(2) Uiso 1 1 d DU . .
H15H H -0.0226 0.1048 -0.0177 0.064 Uiso 1 1 calc R . .
C16H C 0.0391(3) 0.10790(16) 0.01716(15) 0.052(2) Uiso 1 1 d DU . .
H16H H 0.0447 0.0893 0.0192 0.062 Uiso 1 1 calc R . .
N21H N 0.1339(3) 0.15593(12) 0.07459(12) 0.0504(18) Uiso 1 1 d DU . .
N22H N 0.1582(3) 0.17642(12) 0.09069(12) 0.0484(17) Uiso 1 1 d DU . .
C23H C 0.1382(3) 0.20003(15) 0.07971(16) 0.058(2) Uiso 1 1 d DU . .
H23H H 0.1498 0.2170 0.0870 0.069 Uiso 1 1 calc R . .
C24H C 0.0989(3) 0.19503(15) 0.05659(16) 0.058(2) Uiso 1 1 d DU . .
H24H H 0.0768 0.2076 0.0448 0.070 Uiso 1 1 calc R . .
C25H C 0.0976(3) 0.16716(14) 0.05371(15) 0.055(2) Uiso 1 1 d DU . .
N31H N 0.1540(3) 0.31656(13) 0.22431(14) 0.061(2) Uiso 1 1 d DU . .
C32H C 0.1439(4) 0.31997(17) 0.19637(17) 0.070(3) Uiso 1 1 d DU . .
C33H C 0.1101(5) 0.3407(2) 0.1836(2) 0.103(4) Uiso 1 1 d DU . .
H33H H 0.1049 0.3442 0.1640 0.123 Uiso 1 1 calc R . .
C34H C 0.0846(5) 0.3558(2) 0.2008(2) 0.100(4) Uiso 1 1 d DU . .
H34I H 0.0591 0.3690 0.1925 0.120 Uiso 1 1 calc R . .
C35H C 0.0944(4) 0.35274(19) 0.2290(2) 0.083(3) Uiso 1 1 d DU . .
H35B H 0.0781 0.3640 0.2406 0.100 Uiso 1 1 calc R . .
C36H C 0.1293(4) 0.33243(17) 0.24012(18) 0.068(3) Uiso 1 1 d DU . .
H36H H 0.1361 0.3295 0.2598 0.082 Uiso 1 1 calc R . .
N41H N 0.2053(3) 0.28422(13) 0.19314(13) 0.0584(19) Uiso 1 1 d DU . .
N42H N 0.2214(3) 0.26923(13) 0.17255(13) 0.0557(19) Uiso 1 1 d DU . .
C43H C 0.1940(4) 0.27773(19) 0.14720(19) 0.079(3) Uiso 1 1 d DU . .
H43H H 0.1970 0.2702 0.1297 0.095 Uiso 1 1 calc R . .
C44H C 0.1616(4) 0.2986(2) 0.15043(19) 0.093(3) Uiso 1 1 d DU . .
H44H H 0.1394 0.3089 0.1361 0.112 Uiso 1 1 calc R . .
C45H C 0.1681(4) 0.30138(18) 0.18005(18) 0.077(3) Uiso 1 1 d DU . .
N51H N 0.4347(3) 0.32044(12) 0.07658(13) 0.0497(18) Uiso 1 1 d DU . .
C52H C 0.3794(3) 0.32164(15) 0.06946(18) 0.061(2) Uiso 1 1 d DU . .
C53H C 0.3518(4) 0.34526(16) 0.05933(19) 0.073(3) Uiso 1 1 d DU . .
H53H H 0.3127 0.3458 0.0543 0.087 Uiso 1 1 calc R . .
C54H C 0.3820(4) 0.36719(18) 0.0570(2) 0.076(3) Uiso 1 1 d DU . .
H54H H 0.3638 0.3832 0.0505 0.091 Uiso 1 1 calc R . .
C55H C 0.4383(4) 0.36657(17) 0.06385(19) 0.072(3) Uiso 1 1 d DU . .
H55H H 0.4595 0.3820 0.0625 0.086 Uiso 1 1 calc R . .
C56H C 0.4633(4) 0.34250(15) 0.07286(18) 0.063(3) Uiso 1 1 d DU . .
H56H H 0.5023 0.3415 0.0766 0.075 Uiso 1 1 calc R . .
N61H N 0.3788(3) 0.27648(12) 0.08494(13) 0.0503(18) Uiso 1 1 d DU . .
N62H N 0.3398(3) 0.25754(13) 0.08523(14) 0.0550(19) Uiso 1 1 d DU . .
C63H C 0.2885(4) 0.26633(18) 0.0737(2) 0.078(3) Uiso 1 1 d DU . .
H63B H 0.2552 0.2566 0.0718 0.093 Uiso 1 1 calc R . .
C64H C 0.2940(4) 0.29155(18) 0.0654(2) 0.082(3) Uiso 1 1 d DU . .
H64B H 0.2652 0.3030 0.0565 0.098 Uiso 1 1 calc R . .
C65H C 0.3505(3) 0.29757(14) 0.07236(17) 0.056(2) Uiso 1 1 d DU . .
C71H C 0.2027(3) 0.17149(17) 0.11480(17) 0.056(2) Uiso 1 1 d U . .
H71C H 0.2256 0.1568 0.1103 0.067 Uiso 1 1 calc R . .
H71D H 0.1867 0.1659 0.1309 0.067 Uiso 1 1 calc R . .
C72H C 0.2607(4) 0.24864(16) 0.17986(17) 0.056(2) Uiso 1 1 d U . .
H72C H 0.2492 0.2370 0.1940 0.067 Uiso 1 1 calc R . .
H72D H 0.2967 0.2565 0.1886 0.067 Uiso 1 1 calc R . .
C73H C 0.3550(3) 0.23192(16) 0.09920(17) 0.054(2) Uiso 1 1 d U . .
H73C H 0.3915 0.2334 0.1120 0.064 Uiso 1 1 calc R . .
H73D H 0.3574 0.2183 0.0849 0.064 Uiso 1 1 calc R . .
C81H C 0.2390(3) 0.19536(15) 0.12340(16) 0.047(2) Uiso 1 1 d U . .
C82H C 0.2318(3) 0.21050(16) 0.14639(16) 0.049(2) Uiso 1 1 d U . .
C83H C 0.2674(3) 0.23223(16) 0.15485(17) 0.050(2) Uiso 1 1 d U . .
C84H C 0.3080(3) 0.23875(16) 0.13982(17) 0.052(2) Uiso 1 1 d U . .
C85H C 0.3122(3) 0.22371(16) 0.11584(17) 0.051(2) Uiso 1 1 d U . .
C86H C 0.2784(4) 0.20226(17) 0.10817(17) 0.054(2) Uiso 1 1 d U . .
C87H C 0.1865(4) 0.20462(18) 0.16181(19) 0.069(3) Uiso 1 1 d U . .
H87D H 0.1650 0.1894 0.1531 0.103 Uiso 1 1 calc R . .
H87E H 0.1624 0.2201 0.1609 0.103 Uiso 1 1 calc R . .
H87F H 0.2026 0.2005 0.1815 0.103 Uiso 1 1 calc R . .
C88H C 0.3466(4) 0.26167(17) 0.14927(18) 0.062(3) Uiso 1 1 d U . .
H88D H 0.3709 0.2641 0.1360 0.093 Uiso 1 1 calc R . .
H88E H 0.3687 0.2580 0.1680 0.093 Uiso 1 1 calc R . .
H88F H 0.3250 0.2778 0.1499 0.093 Uiso 1 1 calc R . .
C89H C 0.2836(3) 0.18522(16) 0.08313(16) 0.053(2) Uiso 1 1 d U . .
H89D H 0.3126 0.1924 0.0743 0.080 Uiso 1 1 calc R . .
H89E H 0.2485 0.1852 0.0694 0.080 Uiso 1 1 calc R . .
H89F H 0.2929 0.1671 0.0895 0.080 Uiso 1 1 calc R . .
B1 B 0.5994(4) 0.0986(2) 0.3045(2) 0.082(4) Uiso 1 1 d DU . .
F14 F 0.6496(3) 0.10016(16) 0.29798(16) 0.151(3) Uiso 1 1 d DU . .
F13 F 0.5640(3) 0.11691(13) 0.28951(14) 0.123(2) Uiso 1 1 d DU . .
F12 F 0.6057(3) 0.10436(14) 0.33294(14) 0.130(2) Uiso 1 1 d DU . .
F11 F 0.5792(3) 0.07425(13) 0.29962(14) 0.118(2) Uiso 1 1 d DU . .
B2 B 0.5000 0.9058(7) 0.2500 0.250 Uiso 1 2 d SDU . .
F21 F 0.5154(5) 0.8952(3) 0.2777(3) 0.250 Uiso 1 1 d DU . .
F22 F 0.5432(6) 0.9223(3) 0.2492(3) 0.250 Uiso 1 1 d DU . .
B3 B 0.5673(5) 0.1508(2) 0.4102(3) 0.136(6) Uiso 1 1 d DU . .
F31 F 0.5685(4) 0.16746(19) 0.3883(2) 0.200(4) Uiso 1 1 d DU . .
F32 F 0.5133(4) 0.14659(18) 0.41330(19) 0.176(3) Uiso 1 1 d DU . .
F33 F 0.5970(4) 0.16166(16) 0.43425(17) 0.164(3) Uiso 1 1 d DU . .
F34 F 0.5893(3) 0.12624(14) 0.40572(15) 0.129(2) Uiso 1 1 d DU . .
B4 B -0.0283(6) -0.0129(3) 0.2054(3) 0.193(10) Uiso 1 1 d DU A -1
F41 F -0.0067(6) -0.0111(3) 0.2345(2) 0.300(8) Uiso 1 1 d DU A -1
F42 F -0.0130(5) -0.0363(2) 0.1971(3) 0.272(6) Uiso 1 1 d DU A -1
F43 F -0.0064(4) 0.00652(19) 0.1925(2) 0.192(4) Uiso 1 1 d DU A -1
F44 F -0.0817(4) -0.00915(18) 0.20186(19) 0.172(3) Uiso 1 1 d DU A -1
B5A B 0.8484(7) 0.1262(3) 0.2229(3) 0.157(17) Uiso 0.50 1 d PDU B 1
F51A F 0.8769(7) 0.1495(2) 0.2295(3) 0.117(6) Uiso 0.50 1 d PDU B 1
F52A F 0.8580(6) 0.1103(2) 0.2461(2) 0.101(5) Uiso 0.50 1 d PDU B 1
F53A F 0.8670(7) 0.1139(3) 0.2014(3) 0.128(5) Uiso 0.50 1 d PDU B 1
F54A F 0.7929(5) 0.1305(3) 0.2150(3) 0.156(6) Uiso 0.50 1 d PDU B 1
B5B B 0.8466(8) 0.1276(3) 0.2206(3) 0.069(8) Uiso 0.50 1 d PDU C 2
F51B F 0.8543(9) 0.1543(3) 0.2256(4) 0.161(9) Uiso 0.50 1 d PDU C 2
F52B F 0.8969(8) 0.1161(4) 0.2204(5) 0.193(8) Uiso 0.50 1 d PDU C 2
F53B F 0.8180(7) 0.1246(3) 0.1936(3) 0.140(5) Uiso 0.50 1 d PDU C 2
F54B F 0.8264(8) 0.1141(3) 0.2407(3) 0.133(6) Uiso 0.50 1 d PDU C 2
C1A C 0.6383(5) 0.9408(2) 0.5256(2) 0.108(4) Uiso 1 1 d DU . .
H1AA H 0.6591 0.9416 0.5450 0.162 Uiso 1 1 calc R . .
H1AB H 0.6607 0.9481 0.5130 0.162 Uiso 1 1 calc R . .
H1AC H 0.6290 0.9224 0.5205 0.162 Uiso 1 1 calc R . .
N2A N 0.5893(4) 0.95579(19) 0.5231(2) 0.101(3) Uiso 1 1 d DU . .
O3A O 0.5551(4) 0.95730(17) 0.50147(18) 0.124(3) Uiso 1 1 d DU . .
O4A O 0.5797(4) 0.96510(17) 0.54517(18) 0.123(3) Uiso 1 1 d DU . .
C1B C 0.7637(8) 0.3555(4) 0.3532(4) 0.226(9) Uiso 1 1 d DU . .
H1BA H 0.7756 0.3531 0.3354 0.339 Uiso 1 1 calc R . .
H1BB H 0.7958 0.3548 0.3688 0.339 Uiso 1 1 calc R . .
H1BC H 0.7454 0.3727 0.3532 0.339 Uiso 1 1 calc R . .
N2B N 0.7261(6) 0.3349(3) 0.3565(3) 0.179(6) Uiso 1 1 d DU . .
O3B O 0.6952(5) 0.3256(2) 0.3363(2) 0.164(4) Uiso 1 1 d DU . .
O4B O 0.7143(7) 0.3359(3) 0.3799(3) 0.250 Uiso 1 1 d DU . .
C1C C 0.5624(5) 0.1059(3) 0.4736(3) 0.135(5) Uiso 1 1 d DU . .
H1CA H 0.5945 0.0999 0.4665 0.203 Uiso 1 1 calc R . .
H1CB H 0.5690 0.1030 0.4940 0.203 Uiso 1 1 calc R . .
H1CC H 0.5563 0.1247 0.4695 0.203 Uiso 1 1 calc R . .
N2C N 0.5158(4) 0.0915(2) 0.4605(2) 0.110(3) Uiso 1 1 d DU . .
O3C O 0.5193(4) 0.0719(2) 0.4459(2) 0.150(4) Uiso 1 1 d DU . .
O4C O 0.4712(4) 0.09606(17) 0.46610(17) 0.117(3) Uiso 1 1 d DU . .
C1D C 0.7120(5) 0.1322(2) 0.2526(2) 0.117(4) Uiso 1 1 d DU . .
H1DA H 0.6942 0.1149 0.2533 0.175 Uiso 1 1 calc R . .
H1DB H 0.7249 0.1337 0.2349 0.175 Uiso 1 1 calc R . .
H1DC H 0.6854 0.1463 0.2536 0.175 Uiso 1 1 calc R . .
N2D N 0.7574(4) 0.1344(2) 0.2756(2) 0.108(3) Uiso 1 1 d DU . .
O3D O 0.7830(4) 0.15535(18) 0.27792(19) 0.130(3) Uiso 1 1 d DU . .
O4D O 0.7737(3) 0.11485(15) 0.28993(15) 0.094(2) Uiso 1 1 d DU . .
C1E C 0.8064(5) 0.2231(2) 0.4883(3) 0.108(4) Uiso 1 1 d DU . .
H1EA H 0.8327 0.2357 0.4989 0.162 Uiso 1 1 calc R . .
H1EB H 0.7708 0.2249 0.4938 0.162 Uiso 1 1 calc R . .
H1EC H 0.8018 0.2266 0.4681 0.162 Uiso 1 1 calc R . .
N2E N 0.8265(4) 0.19666(19) 0.49420(19) 0.096(3) Uiso 1 1 d DU . .
O3E O 0.7971(4) 0.1780(2) 0.4836(2) 0.157(4) Uiso 1 1 d DU . .
O4E O 0.8727(3) 0.19286(15) 0.50660(16) 0.105(2) Uiso 1 1 d DU . .
C1F C 0.6144(5) 0.1726(3) 0.3308(3) 0.133(5) Uiso 1 1 d DU . .
H1FA H 0.5821 0.1812 0.3192 0.199 Uiso 1 1 calc R . .
H1FB H 0.6279 0.1833 0.3477 0.199 Uiso 1 1 calc R . .
H1FC H 0.6042 0.1550 0.3363 0.199 Uiso 1 1 calc R . .
N2F N 0.6570(5) 0.1703(3) 0.3149(3) 0.159(5) Uiso 1 1 d DU . .
O3F O 0.6503(6) 0.1789(3) 0.2913(3) 0.214(6) Uiso 1 1 d DU . .
O4F O 0.6991(5) 0.1580(2) 0.3251(2) 0.173(4) Uiso 1 1 d DU . .
C1G C 0.5541(5) 0.1569(2) 0.2334(2) 0.118(4) Uiso 1 1 d DU . .
H1GA H 0.5851 0.1569 0.2496 0.176 Uiso 1 1 calc R . .
H1GB H 0.5418 0.1387 0.2290 0.176 Uiso 1 1 calc R . .
H1GC H 0.5238 0.1673 0.2377 0.176 Uiso 1 1 calc R . .
N2G N 0.5713(4) 0.16818(17) 0.20965(18) 0.087(3) Uiso 1 1 d DU . .
O3G O 0.5388(3) 0.16929(16) 0.18713(17) 0.115(3) Uiso 1 1 d DU . .
O4G O 0.6189(3) 0.17382(16) 0.21221(16) 0.109(3) Uiso 1 1 d DU . .
C1H C 0.3339(9) -0.0719(4) 0.3627(3) 0.233(10) Uiso 1 1 d DU . .
H1HA H 0.3178 -0.0866 0.3715 0.350 Uiso 1 1 calc R . .
H1HB H 0.3147 -0.0555 0.3653 0.350 Uiso 1 1 calc R . .
H1HC H 0.3730 -0.0702 0.3716 0.350 Uiso 1 1 calc R . .
N2H N 0.3284(6) -0.0771(3) 0.3328(3) 0.176(6) Uiso 1 1 d DU . .
O3H O 0.2905(7) -0.0908(3) 0.3205(3) 0.250(7) Uiso 1 1 d DU . .
O4H O 0.3465(4) -0.0603(2) 0.3198(2) 0.156(4) Uiso 1 1 d DU . .
C1I C 0.1025(9) -0.0119(4) 0.3677(5) 0.250 Uiso 1 1 d DU . .
H1IA H 0.1320 -0.0044 0.3595 0.375 Uiso 1 1 calc R . .
H1IB H 0.0803 -0.0240 0.3542 0.375 Uiso 1 1 calc R . .
H1IC H 0.1186 -0.0216 0.3849 0.375 Uiso 1 1 calc R . .
N2I N 0.0685(8) 0.0090(4) 0.3743(4) 0.234(8) Uiso 1 1 d DU . .
O3I O 0.0305(7) 0.0027(3) 0.3855(3) 0.237(6) Uiso 1 1 d DU . .
O4I O 0.0819(7) 0.0314(3) 0.3725(4) 0.263(7) Uiso 1 1 d DU . .
C1J C 1.0027(13) 0.1264(3) 0.2445(6) 0.082(7) Uiso 0.50 1 d PU D -1
H1JA H 1.0010 0.1234 0.2244 0.123 Uiso 0.50 1 calc PR D -1
H1JB H 0.9716 0.1176 0.2501 0.123 Uiso 0.50 1 calc PR D -1
H1JC H 1.0373 0.1193 0.2554 0.123 Uiso 0.50 1 calc PR D -1
N2J N 1.0000 0.1559(3) 0.2500 0.089(4) Uiso 1 2 d SU . .
O3J O 0.9972(4) 0.16758(17) 0.22868(19) 0.120(3) Uiso 1 1 d U D .
C1K C 0.8823(13) 0.2629(5) 0.4600(5) 0.148(11) Uiso 0.50 1 d PDU E 1
H1KA H 0.9069 0.2750 0.4724 0.222 Uiso 0.50 1 calc PR E 1
H1KB H 0.9024 0.2467 0.4573 0.222 Uiso 0.50 1 calc PR E 1
H1KC H 0.8510 0.2584 0.4684 0.222 Uiso 0.50 1 calc PR E 1
N2K N 0.8627(13) 0.2754(4) 0.4332(6) 0.275(17) Uiso 0.50 1 d PDU E 1
O3K O 0.8538(7) 0.2996(3) 0.4353(3) 0.098(5) Uiso 0.50 1 d PDU E 1
O4K O 0.8266(9) 0.2615(4) 0.4184(4) 0.076(10) Uiso 0.50 1 d PDU E 1
B6 B 0.8681(5) 0.2725(3) 0.4366(3) 0.058(6) Uiso 0.50 1 d PDU F 2
F61 F 0.8746(6) 0.2972(2) 0.4247(3) 0.119(5) Uiso 0.50 1 d PDU F 2
F62 F 0.8455(5) 0.2745(2) 0.4605(2) 0.107(4) Uiso 0.50 1 d PDU F 2
F63 F 0.8323(6) 0.2573(3) 0.4171(3) 0.069(7) Uiso 0.50 1 d PDU F 2
F64 F 0.9187(4) 0.26032(17) 0.44362(19) 0.063(3) Uiso 0.50 1 d PDU F 2

loop_
_atom_site_aniso_label
_atom_site_aniso_U_11
_atom_site_aniso_U_22
_atom_site_aniso_U_33
_atom_site_aniso_U_23
_atom_site_aniso_U_13
_atom_site_aniso_U_12
Cu1 0.1063(10) 0.0582(7) 0.0391(6) -0.0064(5) 0.0302(6) -0.0075(7)
Cu2 0.0649(8) 0.0513(7) 0.0523(7) 0.0022(5) 0.0248(6) -0.0101(6)
Cu3 0.0654(8) 0.0521(7) 0.0325(5) 0.0005(5) 0.0080(5) -0.0065(6)
Cu4 0.0669(8) 0.0711(8) 0.0411(6) -0.0042(5) 0.0273(5) -0.0065(6)
Cu5 0.0730(8) 0.0441(6) 0.0543(7) 0.0026(5) 0.0285(6) 0.0003(6)
Cu6 0.0705(8) 0.0674(7) 0.0308(6) 0.0044(5) 0.0158(5) 0.0017(6)

loop_
_atom_type_symbol
_atom_type_description
_atom_type_scat_dispersion_real
_atom_type_scat_dispersion_imag
_atom_type_scat_source
C C 0.0033 0.0016 'International Tables Vol C Tables 4.2.6.8 and 6.1.1.4'
H H 0.0000 0.0000 'International Tables Vol C Tables 4.2.6.8 and 6.1.1.4'
B B 0.0013 0.0007 'International Tables Vol C Tables 4.2.6.8 and 6.1.1.4'
N N 0.0061 0.0033 'International Tables Vol C Tables 4.2.6.8 and 6.1.1.4'
F F 0.0171 0.0103 'International Tables Vol C Tables 4.2.6.8 and 6.1.1.4'
Cu Cu 0.3201 1.2651 'International Tables Vol C Tables 4.2.6.8 and 6.1.1.4'
O O 0.0106 0.0060 'International Tables Vol C Tables 4.2.6.8 and 6.1.1.4'

loop_
_geom_angle_atom_site_label_1
_geom_angle_atom_site_label_2
_geom_angle_atom_site_label_3
_geom_angle
_geom_angle_site_symmetry_1
_geom_angle_site_symmetry_3
N11A Cu1 N51C 177.2(3) . .
N11A Cu1 N11G 89.8(3) . .
N51C Cu1 N11G 90.7(3) . .
N11A Cu1 N41C 100.3(3) . .
N51C Cu1 N41C 79.7(3) . .
N11G Cu1 N41C 166.7(3) . .
N11A Cu1 N21A 76.0(3) . .
N51C Cu1 N21A 101.2(3) . .
N11G Cu1 N21A 95.9(3) . .
N41C Cu1 N21A 95.0(3) . .
N11A Cu1 N21G 95.6(3) . .
N51C Cu1 N21G 87.2(3) . .
N11G Cu1 N21G 75.5(3) . .
N41C Cu1 N21G 94.7(3) . .
N21A Cu1 N21G 168.2(3) . .
N51A Cu2 N11B 176.0(3) . .
N51A Cu2 N41A 80.1(3) . .
N11B Cu2 N41A 98.8(3) . .
N51A Cu2 N51G 94.5(3) . 2_655
N11B Cu2 N51G 87.4(3) . 2_655
N41A Cu2 N51G 167.7(3) . 2_655
N51A Cu2 N21B 99.8(3) . .
N11B Cu2 N21B 76.5(2) . .
N41A Cu2 N21B 96.8(3) . .
N51G Cu2 N21B 95.0(3) 2_655 .
N51A Cu2 N61G 87.1(3) . 2_655
N11B Cu2 N61G 96.8(2) . 2_655
N41A Cu2 N61G 94.0(2) . 2_655
N51G Cu2 N61G 74.7(2) 2_655 2_655
N21B Cu2 N61G 168.1(2) . 2_655
N51B Cu3 N11C 176.2(3) . .
N51B Cu3 N41B 79.9(2) . .
N11C Cu3 N41B 100.6(3) . .
N51B Cu3 N11H 92.3(2) . .
N11C Cu3 N11H 88.2(3) . .
N41B Cu3 N11H 164.0(2) . .
N51B Cu3 N21C 100.3(2) . .
N11C Cu3 N21C 76.0(2) . .
N41B Cu3 N21C 97.1(3) . .
N11H Cu3 N21C 98.1(2) . .
N51B Cu3 N21H 89.5(2) . .
N11C Cu3 N21H 94.3(2) . .
N41B Cu3 N21H 90.8(2) . .
N11H Cu3 N21H 75.0(2) . .
N21C Cu3 N21H 168.4(2) . .
N51F Cu4 N11D 174.6(3) . .
N51F Cu4 N21D 101.8(3) . .
N11D Cu4 N21D 79.7(3) . .
N51F Cu4 N31G 88.6(3) . .
N11D Cu4 N31G 91.3(3) . .
N21D Cu4 N31G 162.6(3) . .
N51F Cu4 N41F 76.9(3) . .
N11D Cu4 N41F 97.8(3) . .
N21D Cu4 N41F 96.6(3) . .
N31G Cu4 N41F 99.4(3) . .
N51F Cu4 N41G 97.0(2) . .
N11D Cu4 N41G 88.2(3) . .
N21D Cu4 N41G 90.0(2) . .
N31G Cu4 N41G 74.8(2) . .
N41F Cu4 N41G 171.8(2) . .
N11E Cu5 N51D 175.2(3) . .
N11E Cu5 N31H 95.0(3) . 2_655
N51D Cu5 N31H 85.3(3) . 2_655
N11E Cu5 N21E 81.0(3) . .
N51D Cu5 N21E 99.9(3) . .
N31H Cu5 N21E 165.6(3) 2_655 .
N11E Cu5 N41D 98.9(3) . .
N51D Cu5 N41D 76.3(3) . .
N31H Cu5 N41D 94.7(3) 2_655 .
N21E Cu5 N41D 99.6(3) . .
N11E Cu5 N41H 89.9(3) . 2_655
N51D Cu5 N41H 94.8(3) . 2_655
N31H Cu5 N41H 75.6(2) 2_655 2_655
N21E Cu5 N41H 90.5(3) . 2_655
N41D Cu5 N41H 167.5(3) . 2_655
N51E Cu6 N51H 90.7(3) . .
N51E Cu6 N11F 172.3(3) . .
N51H Cu6 N11F 91.7(3) . .
N51E Cu6 N21F 99.1(3) . .
N51H Cu6 N21F 166.1(3) . .
N11F Cu6 N21F 79.8(2) . .
N51E Cu6 N41E 75.8(3) . .
N51H Cu6 N41E 95.2(3) . .
N11F Cu6 N41E 96.7(3) . .
N21F Cu6 N41E 96.7(3) . .
N51E Cu6 N61H 96.9(3) . .
N51H Cu6 N61H 75.4(2) . .
N11F Cu6 N61H 90.7(2) . .
N21F Cu6 N61H 93.5(2) . .
N41E Cu6 N61H 168.2(2) . .
C12A N11A C16A 117.3(7) . .
C12A N11A Cu1 120.6(5) . .
C16A N11A Cu1 121.7(6) . .
N11A C12A C13A 123.6(8) . .
N11A C12A C25A 114.1(7) . .
C13A C12A C25A 122.3(8) . .
C14A C13A C12A 116.8(9) . .
C15A C14A C13A 121.9(9) . .
C14A C15A C16A 118.3(9) . .
N11A C16A C15A 122.0(8) . .
C25A N21A N22A 104.4(7) . .
C25A N21A Cu1 108.1(5) . .
N22A N21A Cu1 146.7(6) . .
C23A N22A N21A 110.8(8) . .
C23A N22A C31A 130.2(9) . .
N21A N22A C31A 119.0(8) . .
N22A C23A C24A 108.4(9) . .
C23A C24A C25A 104.9(8) . .
N21A C25A C24A 111.3(7) . .
N21A C25A C12A 119.9(8) . .
C24A C25A C12A 128.4(8) . .
N22A C31A C32A 115.8(9) . .
C37A C32A C33A 120.1(10) . .
C37A C32A C31A 120.3(10) . .
C33A C32A C31A 119.0(9) . .
C34A C33A C32A 119.2(9) . .
C35A C34A C33A 118.3(9) . .
C34A C35A C36A 121.3(9) . .
C34A C35A C38A 123.4(9) . .
C36A C35A C38A 115.3(8) . .
C37A C36A C35A 119.4(10) . .
C32A C37A C36A 121.5(11) . .
N42A C38A C35A 111.2(8) . .
C45A N41A N42A 106.1(6) . .
C45A N41A Cu2 112.1(5) . .
N42A N41A Cu2 141.6(5) . .
C43A N42A N41A 108.2(7) . .
C43A N42A C38A 128.9(8) . .
N41A N42A C38A 122.8(7) . .
C44A C43A N42A 110.6(8) . .
C43A C44A C45A 104.2(7) . .
N41A C45A C44A 110.8(6) . .
N41A C45A C52A 119.0(7) . .
C44A C45A C52A 130.1(7) . .
C56A N51A C52A 119.2(7) . .
C56A N51A Cu2 125.4(6) . .
C52A N51A Cu2 115.1(5) . .
N51A C52A C53A 121.3(7) . .
N51A C52A C45A 113.4(7) . .
C53A C52A C45A 125.3(8) . .
C54A C53A C52A 118.8(9) . .
C53A C54A C55A 120.7(10) . .
C54A C55A C56A 118.6(10) . .
N51A C56A C55A 121.4(9) . .
C16B N11B C12B 118.4(6) . .
C16B N11B Cu2 122.2(5) . .
C12B N11B Cu2 119.1(5) . .
N11B C12B C13B 120.2(7) . .
N11B C12B C25B 116.0(6) . .
C13B C12B C25B 123.8(7) . .
C14B C13B C12B 120.6(8) . .
C13B C14B C15B 120.5(9) . .
C14B C15B C16B 117.2(8) . .
N11B C16B C15B 123.1(8) . .
C25B N21B N22B 105.1(6) . .
C25B N21B Cu2 109.3(5) . .
N22B N21B Cu2 145.3(6) . .
C23B N22B N21B 109.1(8) . .
C23B N22B C31B 127.8(9) . .
N21B N22B C31B 122.8(8) . .
C24B C23B N22B 109.6(9) . .
C23B C24B C25B 105.3(8) . .
N21B C25B C24B 110.7(7) . .
N21B C25B C12B 118.5(7) . .
C24B C25B C12B 130.6(8) . .
N22B C31B C32B 114.7(9) . .
C33B C32B C37B 120.7(10) . .
C33B C32B C31B 119.4(9) . .
C37B C32B C31B 119.8(9) . .
C32B C33B C34B 119.5(10) . .
C35B C34B C33B 119.6(10) . .
C34B C35B C36B 119.3(9) . .
C34B C35B C38B 121.9(9) . .
C36B C35B C38B 118.8(9) . .
C37B C36B C35B 119.8(10) . .
C36B C37B C32B 121.0(11) . .
N42B C38B C35B 115.3(7) . .
C45B N41B N42B 105.9(6) . .
C45B N41B Cu3 112.9(5) . .
N42B N41B Cu3 140.4(5) . .
C43B N42B N41B 110.1(6) . .
C43B N42B C38B 126.1(7) . .
N41B N42B C38B 123.8(7) . .
N42B C43B C44B 108.8(7) . .
C43B C44B C45B 105.2(7) . .
N41B C45B C44B 109.9(6) . .
N41B C45B C52B 117.4(6) . .
C44B C45B C52B 132.7(7) . .
C56B N51B C52B 117.1(6) . .
C56B N51B Cu3 128.1(5) . .
C52B N51B Cu3 114.6(4) . .
N51B C52B C53B 121.6(6) . .
N51B C52B C45B 114.1(6) . .
C53B C52B C45B 124.3(7) . .
C54B C53B C52B 119.6(8) . .
C53B C54B C55B 119.7(8) . .
C54B C55B C56B 119.2(8) . .
N51B C56B C55B 122.7(7) . .
C16C N11C C12C 118.8(7) . .
C16C N11C Cu3 122.3(6) . .
C12C N11C Cu3 118.0(5) . .
N11C C12C C13C 118.9(8) . .
N11C C12C C25C 116.8(7) . .
C13C C12C C25C 124.3(8) . .
C14C C13C C12C 120.4(9) . .
C13C C14C C15C 121.3(10) . .
C14C C15C C16C 116.5(9) . .
N11C C16C C15C 123.8(8) . .
C25C N21C N22C 107.4(7) . .
C25C N21C Cu3 108.6(5) . .
N22C N21C Cu3 143.3(6) . .
C23C N22C N21C 107.4(7) . .
C23C N22C C31C 130.0(8) . .
N21C N22C C31C 122.2(8) . .
C24C C23C N22C 110.9(9) . .
C23C C24C C25C 104.3(8) . .
N21C C25C C12C 119.4(8) . .
N21C C25C C24C 109.7(7) . .
C12C C25C C24C 130.9(8) . .
N22C C31C C32C 119.6(9) . .
C37C C32C C33C 114.6(9) . .
C37C C32C C31C 124.4(9) . .
C33C C32C C31C 121.0(9) . .
C34C C33C C32C 120.4(9) . .
C33C C34C C35C 123.2(9) . .
C34C C35C C36C 119.3(9) . .
C34C C35C C38C 123.9(8) . .
C36C C35C C38C 116.7(8) . .
C37C C36C C35C 117.1(10) . .
C36C C37C C32C 125.4(10) . .
N42C C38C C35C 111.2(7) . .
C45C N41C N42C 104.8(6) . .
C45C N41C Cu1 112.8(5) . .
N42C N41C Cu1 142.2(5) . .
C43C N42C N41C 109.3(7) . .
C43C N42C C38C 128.3(8) . .
N41C N42C C38C 122.3(7) . .
C44C C43C N42C 110.1(8) . .
C43C C44C C45C 105.0(8) . .
N41C C45C C44C 110.7(7) . .
N41C C45C C52C 118.4(7) . .
C44C C45C C52C 130.8(7) . .
C56C N51C C52C 119.1(7) . .
C56C N51C Cu1 125.9(6) . .
C52C N51C Cu1 114.8(5) . .
N51C C52C C53C 121.1(7) . .
N51C C52C C45C 114.1(7) . .
C53C C52C C45C 124.7(7) . .
C54C C53C C52C 117.9(8) . .
C53C C54C C55C 122.0(10) . .
C54C C55C C56C 117.3(10) . .
N51C C56C C55C 121.9(9) . .
C16D N11D C12D 118.6(7) . .
C16D N11D Cu4 125.8(6) . .
C12D N11D Cu4 115.6(5) . .
N11D C12D C13D 122.1(7) . .
N11D C12D C25D 113.6(6) . .
C13D C12D C25D 124.3(7) . .
C12D C13D C14D 117.8(8) . .
C15D C14D C13D 120.8(9) . .
C14D C15D C16D 119.9(9) . .
N11D C16D C15D 120.6(8) . .
C25D N21D N22D 104.1(6) . .
C25D N21D Cu4 112.8(5) . .
N22D N21D Cu4 142.8(5) . .
C23D N22D N21D 110.3(7) . .
C23D N22D C31D 129.5(8) . .
N21D N22D C31D 120.2(8) . .
C24D C23D N22D 109.7(8) . .
C23D C24D C25D 104.0(8) . .
N21D C25D C24D 111.9(7) . .
N21D C25D C12D 118.1(7) . .
C24D C25D C12D 130.0(7) . .
N22D C31D C32D 114.4(8) . .
C33D C32D C37D 123.1(12) . .
C33D C32D C31D 122.8(10) . .
C37D C32D C31D 114.1(11) . .
C32D C33D C34D 119.2(12) . .
C35D C34D C33D 118.6(13) . .
C36D C35D C34D 121.3(15) . .
C36D C35D C38D 120.8(14) . .
C34D C35D C38D 117.9(13) . .
C35D C36D C37D 120.4(14) . .
C32D C37D C36D 117.4(13) . .
N42D C38D C35D 118.1(13) . .
C45D N41D N42D 106.6(8) . .
C45D N41D Cu5 106.3(6) . .
N42D N41D Cu5 146.9(7) . .
C38D N42D C43D 136.2(12) . .
C38D N42D N41D 117.0(11) . .
C43D N42D N41D 106.8(9) . .
C44D C43D N42D 112.4(11) . .
C43D C44D C45D 103.9(9) . .
N41D C45D C52D 122.6(9) . .
N41D C45D C44D 110.4(8) . .
C52D C45D C44D 127.0(9) . .
C56D N51D C52D 118.8(8) . .
C56D N51D Cu5 121.7(7) . .
C52D N51D Cu5 118.9(6) . .
N51D C52D C45D 115.0(8) . .
N51D C52D C53D 119.3(9) . .
C45D C52D C53D 125.5(10) . .
C54D C53D C52D 118.4(12) . .
C53D C54D C55D 123.6(14) . .
C54D C55D C56D 114.2(13) . .
N51D C56D C55D 124.6(11) . .
C16E N11E C12E 121.1(9) . .
C16E N11E Cu5 125.3(8) . .
C12E N11E Cu5 113.1(6) . .
C13E C12E N11E 120.0(9) . .
C13E C12E C25E 125.0(9) . .
N11E C12E C25E 115.1(8) . .
C14E C13E C12E 118.2(11) . .
C13E C14E C15E 122.9(13) . .
C14E C15E C16E 117.5(12) . .
N11E C16E C15E 120.0(11) . .
C25E N21E N22E 108.0(7) . .
C25E N21E Cu5 111.3(6) . .
N22E N21E Cu5 140.4(6) . .
C23E N22E N21E 107.8(8) . .
C23E N22E C31E 127.6(9) . .
N21E N22E C31E 124.6(9) . .
C24E C23E N22E 109.6(9) . .
C23E C24E C25E 105.4(8) . .
N21E C25E C12E 119.3(8) . .
N21E C25E C24E 109.2(7) . .
C12E C25E C24E 131.4(8) . .
N22E C31E C32E 113.8(9) . .
C37E C32E C33E 124.4(12) . .
C37E C32E C31E 120.4(10) . .
C33E C32E C31E 115.1(10) . .
C32E C33E C34E 116.0(11) . .
C35E C34E C33E 117.8(11) . .
C34E C35E C36E 122.0(11) . .
C34E C35E C38E 122.7(10) . .
C36E C35E C38E 115.1(10) . .
C35E C36E C37E 118.8(12) . .
C32E C37E C36E 121.0(12) . .
N42E C38E C35E 110.7(9) . .
C45E N41E N42E 105.9(6) . .
C45E N41E Cu6 108.5(5) . .
N42E N41E Cu6 144.8(5) . .
C43E N42E N41E 108.9(8) . .
C43E N42E C38E 130.0(9) . .
N41E N42E C38E 120.3(8) . .
C44E C43E N42E 109.1(9) . .
C43E C44E C45E 107.0(9) . .
N41E C45E C44E 108.9(7) . .
N41E C45E C52E 117.8(7) . .
C44E C45E C52E 133.0(8) . .
C52E N51E C56E 119.2(7) . .
C52E N51E Cu6 118.4(5) . .
C56E N51E Cu6 121.8(6) . .
N51E C52E C45E 118.1(7) . .
N51E C52E C53E 120.2(7) . .
C45E C52E C53E 121.5(8) . .
C54E C53E C52E 117.8(9) . .
C53E C54E C55E 124.3(10) . .
C54E C55E C56E 115.2(9) . .
N51E C56E C55E 123.1(9) . .
C16F N11F C12F 116.9(6) . .
C16F N11F Cu6 128.5(5) . .
C12F N11F Cu6 114.6(5) . .
N11F C12F C13F 123.3(7) . .
N11F C12F C25F 114.2(6) . .
C13F C12F C25F 122.6(7) . .
C14F C13F C12F 116.3(7) . .
C13F C14F C15F 122.4(8) . .
C14F C15F C16F 117.7(8) . .
N11F C16F C15F 123.3(8) . .
C25F N21F N22F 105.6(6) . .
C25F N21F Cu6 113.7(5) . .
N22F N21F Cu6 140.3(5) . .
C23F N22F N21F 110.5(6) . .
C23F N22F C31F 126.2(7) . .
N21F N22F C31F 123.3(7) . .
C24F C23F N22F 108.3(8) . .
C23F C24F C25F 105.7(7) . .
N21F C25F C24F 109.9(6) . .
N21F C25F C12F 117.6(6) . .
C24F C25F C12F 131.6(7) . .
N22F C31F C32F 114.7(8) . .
C33F C32F C37F 120.2(9) . .
C33F C32F C31F 123.3(9) . .
C37F C32F C31F 116.5(8) . .
C32F C33F C34F 120.7(10) . .
C33F C34F C35F 120.3(10) . .
C36F C35F C34F 118.0(10) . .
C36F C35F C38F 120.4(9) . .
C34F C35F C38F 121.7(9) . .
C35F C36F C37F 122.6(10) . .
C32F C37F C36F 118.2(10) . .
N42F C38F C35F 114.8(8) . .
C45F N41F N42F 105.9(6) . .
C45F N41F Cu4 107.8(5) . .
N42F N41F Cu4 146.3(6) . .
C43F N42F N41F 109.6(7) . .
C43F N42F C38F 128.6(8) . .
N41F N42F C38F 121.5(8) . .
C44F C43F N42F 108.5(9) . .
C43F C44F C45F 106.2(8) . .
N41F C45F C44F 109.6(7) . .
N41F C45F C52F 119.4(7) . .
C44F C45F C52F 131.0(8) . .
C56F N51F C52F 118.6(7) . .
C56F N51F Cu4 122.3(6) . .
C52F N51F Cu4 118.1(5) . .
N51F C52F C53F 120.3(7) . .
N51F C52F C45F 116.7(7) . .
C53F C52F C45F 123.0(8) . .
C54F C53F C52F 120.5(9) . .
C53F C54F C55F 119.9(9) . .
C54F C55F C56F 118.3(9) . .
N51F C56F C55F 122.3(8) . .
C12G N11G C16G 119.8(8) . .
C12G N11G Cu1 119.3(6) . .
C16G N11G Cu1 120.9(6) . .
N11G C12G C13G 120.3(7) . .
N11G C12G C25G 118.6(7) . .
C13G C12G C25G 121.1(8) . .
C14G C13G C12G 118.5(9) . .
C15G C14G C13G 121.0(10) . .
C14G C15G C16G 117.7(10) . .
N11G C16G C15G 122.5(9) . .
C25G N21G N22G 105.2(6) . .
C25G N21G Cu1 107.7(5) . .
N22G N21G Cu1 146.4(5) . .
C23G N22G N21G 110.5(7) . .
C23G N22G C71G 130.0(7) . .
N21G N22G C71G 119.4(7) . .
C24G C23G N22G 108.5(8) . .
C23G C24G C25G 106.4(8) . .
N21G C25G C24G 109.3(7) . .
N21G C25G C12G 118.5(8) . .
C24G C25G C12G 132.2(8) . .
C32G N31G C36G 118.8(7) . .
C32G N31G Cu4 120.7(5) . .
C36G N31G Cu4 120.6(6) . .
N31G C32G C33G 121.4(7) . .
N31G C32G C45G 116.8(7) . .
C33G C32G C45G 121.7(7) . .
C34G C33G C32G 117.7(8) . .
C35G C34G C33G 121.8(9) . .
C34G C35G C36G 117.7(9) . .
N31G C36G C35G 122.5(8) . .
C45G N41G N42G 104.6(6) . .
C45G N41G Cu4 106.9(5) . .
N42G N41G Cu4 148.2(5) . .
C43G N42G N41G 112.5(7) . .
C43G N42G C73G 127.4(7) . .
N41G N42G C73G 120.1(7) . .
N42G C43G C44G 106.7(8) . .
C43G C44G C45G 105.6(8) . .
N41G C45G C44G 110.5(7) . .
N41G C45G C32G 120.7(7) . .
C44G C45G C32G 128.8(8) . .
C56G N51G C52G 118.1(7) . .
C56G N51G Cu2 122.1(6) . 2_655
C52G N51G Cu2 119.5(5) . 2_655
N51G C52G C53G 119.1(7) . .
N51G C52G C65G 117.5(7) . .
C53G C52G C65G 123.2(8) . .
C54G C53G C52G 121.7(9) . .
C55G C54G C53G 118.9(10) . .
C54G C55G C56G 117.4(9) . .
N51G C56G C55G 124.6(8) . .
C65G N61G N62G 106.4(6) . .
C65G N61G Cu2 107.6(5) . 2_655
N62G N61G Cu2 145.7(5) . 2_655
C63G N62G N61G 109.7(7) . .
C63G N62G C72G 128.6(7) . .
N61G N62G C72G 121.7(7) . .
C64G C63G N62G 108.9(8) . .
C63G C64G C65G 105.8(8) . .
N61G C65G C52G 120.2(7) . .
N61G C65G C64G 109.2(7) . .
C52G C65G C64G 130.6(8) . .
N22G C71G C81G 109.8(8) . .
N62G C72G C85G 112.3(7) . .
N42G C73G C83G 112.9(7) . .
C82G C81G C86G 118.4(8) . .
C82G C81G C71G 122.5(8) . .
C86G C81G C71G 118.8(8) . .
C81G C82G C83G 120.9(8) . .
C81G C82G C87G 120.3(8) . .
C83G C82G C87G 118.8(8) . .
C84G C83G C82G 120.1(8) . .
C84G C83G C73G 120.2(8) . .
C82G C83G C73G 119.4(8) . .
C83G C84G C85G 119.0(8) . .
C83G C84G C88G 121.7(8) . .
C85G C84G C88G 119.0(8) . .
C86G C85G C84G 120.9(8) . .
C86G C85G C72G 120.0(8) . .
C84G C85G C72G 118.6(8) . .
C85G C86G C81G 119.7(8) . .
C85G C86G C89G 120.8(8) . .
C81G C86G C89G 119.4(8) . .
C16H N11H C12H 118.7(6) . .
C16H N11H Cu3 121.9(5) . .
C12H N11H Cu3 119.3(4) . .
N11H C12H C13H 119.8(6) . .
N11H C12H C25H 117.7(6) . .
C13H C12H C25H 122.5(7) . .
C14H C13H C12H 119.2(8) . .
C15H C14H C13H 120.5(8) . .
C14H C15H C16H 117.7(8) . .
N11H C16H C15H 124.0(7) . .
C25H N21H N22H 105.2(6) . .
C25H N21H Cu3 108.8(4) . .
N22H N21H Cu3 145.9(5) . .
C23H N22H N21H 111.1(6) . .
C23H N22H C71H 128.4(7) . .
N21H N22H C71H 120.3(6) . .
C24H C23H N22H 107.8(7) . .
C23H C24H C25H 105.4(7) . .
N21H C25H C24H 110.5(6) . .
N21H C25H C12H 119.0(6) . .
C24H C25H C12H 130.5(7) . .
C32H N31H C36H 119.5(7) . .
C32H N31H Cu5 118.6(5) . 2_655
C36H N31H Cu5 121.7(6) . 2_655
N31H C32H C33H 120.8(7) . .
N31H C32H C45H 117.6(7) . .
C33H C32H C45H 121.5(8) . .
C34H C33H C32H 116.9(9) . .
C35H C34H C33H 122.9(10) . .
C34H C35H C36H 116.7(9) . .
N31H C36H C35H 123.0(8) . .
C45H N41H N42H 106.8(6) . .
C45H N41H Cu5 108.1(5) . 2_655
N42H N41H Cu5 144.8(5) . 2_655
C43H N42H N41H 108.7(7) . .
C43H N42H C72H 130.7(7) . .
N41H N42H C72H 120.6(6) . .
N42H C43H C44H 109.9(8) . .
C43H C44H C45H 104.5(8) . .
N41H C45H C44H 109.9(7) . .
N41H C45H C32H 119.3(8) . .
C44H C45H C32H 130.6(8) . .
C52H N51H C56H 117.7(7) . .
C52H N51H Cu6 120.4(5) . .
C56H N51H Cu6 121.6(5) . .
N51H C52H C53H 121.5(7) . .
N51H C52H C65H 116.2(7) . .
C53H C52H C65H 122.3(7) . .
C54H C53H C52H 118.9(8) . .
C53H C54H C55H 121.1(9) . .
C54H C55H C56H 117.6(8) . .
N51H C56H C55H 123.2(8) . .
C65H N61H N62H 104.8(6) . .
C65H N61H Cu6 108.0(5) . .
N62H N61H Cu6 147.1(5) . .
C63H N62H N61H 111.9(6) . .
C63H N62H C73H 127.3(7) . .
N61H N62H C73H 120.6(6) . .
C64H C63H N62H 106.7(8) . .
C63H C64H C65H 106.8(8) . .
N61H C65H C64H 109.7(6) . .
N61H C65H C52H 119.4(7) . .
C64H C65H C52H 130.8(7) . .
N22H C71H C81H 113.3(7) . .
N42H C72H C83H 112.7(7) . .
N62H C73H C85H 110.2(7) . .
C86H C81H C82H 120.7(8) . .
C86H C81H C71H 119.9(7) . .
C82H C81H C71H 119.4(7) . .
C81H C82H C83H 118.8(7) . .
C81H C82H C87H 121.6(8) . .
C83H C82H C87H 119.6(7) . .
C84H C83H C82H 120.3(7) . .
C84H C83H C72H 120.1(7) . .
C82H C83H C72H 119.6(7) . .
C83H C84H C85H 119.2(8) . .
C83H C84H C88H 120.0(7) . .
C85H C84H C88H 120.8(7) . .
C86H C85H C84H 120.2(8) . .
C86H C85H C73H 121.7(7) . .
C84H C85H C73H 118.1(7) . .
C85H C86H C81H 120.8(8) . .
C85H C86H C89H 121.2(7) . .
C81H C86H C89H 118.1(7) . .
F11 B1 F14 110.0(8) . .
F11 B1 F13 110.4(8) . .
F14 B1 F13 110.8(8) . .
F11 B1 F12 109.3(8) . .
F14 B1 F12 107.8(8) . .
F13 B1 F12 108.4(8) . .
F22 B2 F22 105(3) 2_655 .
F22 B2 F21 101.4(8) 2_655 2_655
F22 B2 F21 105.2(9) . 2_655
F22 B2 F21 105.2(9) 2_655 .
F22 B2 F21 101.4(8) . .
F21 B2 F21 136(3) 2_655 .
F33 B3 F31 108.9(10) . .
F33 B3 F34 109.6(9) . .
F31 B3 F34 110.8(10) . .
F33 B3 F32 109.3(10) . .
F31 B3 F32 110.8(10) . .
F34 B3 F32 107.5(9) . .
F44 B4 F42 115.7(12) . .
F44 B4 F43 109.1(11) . .
F42 B4 F43 109.9(11) . .
F44 B4 F41 106.5(11) . .
F42 B4 F41 107.0(11) . .
F43 B4 F41 108.4(11) . .
F52A B5A F54A 108.6(11) . .
F52A B5A F53A 109.5(11) . .
F54A B5A F53A 109.8(11) . .
F52A B5A F51A 108.3(11) . .
F54A B5A F51A 111.7(11) . .
F53A B5A F51A 109.1(11) . .
F53B B5B F54B 115.8(15) . .
F53B B5B F51B 107.6(15) . .
F54B B5B F51B 114.8(15) . .
F53B B5B F52B 103.8(15) . .
F54B B5B F52B 105.4(15) . .
F51B B5B F52B 108.6(17) . .
O3A N2A O4A 120.1(10) . .
O3A N2A C1A 123.0(10) . .
O4A N2A C1A 116.4(10) . .
O3B N2B O4B 122.1(16) . .
O3B N2B C1B 120.8(15) . .
O4B N2B C1B 111.2(14) . .
O4C N2C O3C 117.3(11) . .
O4C N2C C1C 120.2(11) . .
O3C N2C C1C 121.9(11) . .
O3D N2D O4D 122.8(10) . .
O3D N2D C1D 116.9(10) . .
O4D N2D C1D 119.6(10) . .
O4E N2E O3E 120.7(10) . .
O4E N2E C1E 120.6(10) . .
O3E N2E C1E 118.3(10) . .
O3F N2F O4F 120.3(14) . .
O3F N2F C1F 120.7(14) . .
O4F N2F C1F 118.9(13) . .
O4G N2G O3G 122.6(9) . .
O4G N2G C1G 117.7(9) . .
O3G N2G C1G 119.3(10) . .
O4H N2H O3H 118.4(16) . .
O4H N2H C1H 115.5(15) . .
O3H N2H C1H 119.8(15) . .
O4I N2I O3I 122.2(19) . .
O4I N2I C1I 119.9(17) . .
O3I N2I C1I 117.0(17) . .
O3J N2J O3J 120.1(15) 2_755 .
O3J N2J C1J 130.4(14) 2_755 .
O3J N2J C1J 109.4(12) . .
O3J N2J C1J 109.4(12) 2_755 2_755
O3J N2J C1J 130.4(14) . 2_755
C1J N2J C1J 22(2) . 2_755
O4K N2K O3K 119(2) . .
O4K N2K C1K 110(2) . .
O3K N2K C1K 113(2) . .
F64 B6 F63 109.9(10) . .
F64 B6 F61 109.0(10) . .
F63 B6 F61 109.1(10) . .
F64 B6 F62 109.0(10) . .
F63 B6 F62 107.4(10) . .
F61 B6 F62 112.5(10) . .

loop_
_geom_bond_atom_site_label_1
_geom_bond_atom_site_label_2
_geom_bond_distance
_geom_bond_site_symmetry_2
Cu1 N11A 2.019(7) .
Cu1 N51C 2.035(7) .
Cu1 N11G 2.047(7) .
Cu1 N41C 2.058(7) .
Cu1 N21A 2.301(7) .
Cu1 N21G 2.364(7) .
Cu2 N51A 2.004(7) .
Cu2 N11B 2.005(6) .
Cu2 N41A 2.064(6) .
Cu2 N51G 2.066(7) 2_655
Cu2 N21B 2.303(7) .
Cu2 N61G 2.399(6) 2_655
Cu3 N51B 2.018(6) .
Cu3 N11C 2.041(7) .
Cu3 N41B 2.057(6) .
Cu3 N11H 2.061(6) .
Cu3 N21C 2.339(7) .
Cu3 N21H 2.387(6) .
Cu4 N51F 1.998(7) .
Cu4 N11D 2.016(7) .
Cu4 N21D 2.056(7) .
Cu4 N31G 2.058(7) .
Cu4 N41F 2.325(7) .
Cu4 N41G 2.411(6) .
Cu5 N11E 1.982(8) .
Cu5 N51D 2.006(7) .
Cu5 N31H 2.059(7) 2_655
Cu5 N21E 2.083(7) .
Cu5 N41D 2.334(8) .
Cu5 N41H 2.364(6) 2_655
Cu6 N51E 2.032(7) .
Cu6 N51H 2.035(6) .
Cu6 N11F 2.036(6) .
Cu6 N21F 2.040(6) .
Cu6 N41E 2.329(7) .
Cu6 N61H 2.352(6) .
N11A C12A 1.339(8) .
N11A C16A 1.374(8) .
C12A C13A 1.395(9) .
C12A C25A 1.443(9) .
C13A C14A 1.370(10) .
C14A C15A 1.359(9) .
C15A C16A 1.382(9) .
N21A C25A 1.329(8) .
N21A N22A 1.390(8) .
N22A C23A 1.351(9) .
N22A C31A 1.465(12) .
C23A C24A 1.354(10) .
C24A C25A 1.422(9) .
C31A C32A 1.513(13) .
C32A C37A 1.320(12) .
C32A C33A 1.408(12) .
C33A C34A 1.397(12) .
C34A C35A 1.324(11) .
C35A C36A 1.416(12) .
C35A C38A 1.545(12) .
C36A C37A 1.323(12) .
C38A N42A 1.430(11) .
N41A C45A 1.312(8) .
N41A N42A 1.390(8) .
N42A C43A 1.359(9) .
C43A C44A 1.326(9) .
C44A C45A 1.432(9) .
C45A C52A 1.435(8) .
N51A C56A 1.347(9) .
N51A C52A 1.364(8) .
C52A C53A 1.388(9) .
C53A C54A 1.360(10) .
C54A C55A 1.382(10) .
C55A C56A 1.388(10) .
N11B C16B 1.349(8) .
N11B C12B 1.368(8) .
C12B C13B 1.377(9) .
C12B C25B 1.439(8) .
C13B C14B 1.354(9) .
C14B C15B 1.381(9) .
C15B C16B 1.385(9) .
N21B C25B 1.324(8) .
N21B N22B 1.391(8) .
N22B C23B 1.350(9) .
N22B C31B 1.403(12) .
C23B C24B 1.327(10) .
C24B C25B 1.414(9) .
C31B C32B 1.567(13) .
C32B C33B 1.370(13) .
C32B C37B 1.375(13) .
C33B C34B 1.410(13) .
C34B C35B 1.391(12) .
C35B C36B 1.405(12) .
C35B C38B 1.485(12) .
C36B C37B 1.366(13) .
C38B N42B 1.448(10) .
N41B C45B 1.333(8) .
N41B N42B 1.375(7) .
N42B C43B 1.339(8) .
C43B C44B 1.354(9) .
C44B C45B 1.414(9) .
C45B C52B 1.443(8) .
N51B C56B 1.364(8) .
N51B C52B 1.370(8) .
C52B C53B 1.388(8) .
C53B C54B 1.367(9) .
C54B C55B 1.371(9) .
C55B C56B 1.377(9) .
N11C C16C 1.329(8) .
N11C C12C 1.368(8) .
C12C C13C 1.405(9) .
C12C C25C 1.431(9) .
C13C C14C 1.352(10) .
C14C C15C 1.360(10) .
C15C C16C 1.400(9) .
N21C C25C 1.311(8) .
N21C N22C 1.376(8) .
N22C C23C 1.357(9) .
N22C C31C 1.387(12) .
C23C C24C 1.321(10) .
C24C C25C 1.433(9) .
C31C C32C 1.496(13) .
C32C C37C 1.386(12) .
C32C C33C 1.436(12) .
C33C C34C 1.334(12) .
C34C C35C 1.348(11) .
C35C C36C 1.416(12) .
C35C C38C 1.559(12) .
C36C C37C 1.349(13) .
C38C N42C 1.426(10) .
N41C C45C 1.345(8) .
N41C N42C 1.378(8) .
N42C C43C 1.360(9) .
C43C C44C 1.322(9) .
C44C C45C 1.416(9) .
C45C C52C 1.422(8) .
N51C C56C 1.335(9) .
N51C C52C 1.369(8) .
C52C C53C 1.388(9) .
C53C C54C 1.356(9) .
C54C C55C 1.369(10) .
C55C C56C 1.391(10) .
N11D C16D 1.354(8) .
N11D C12D 1.365(8) .
C12D C13D 1.378(9) .
C12D C25D 1.431(8) .
C13D C14D 1.382(9) .
C14D C15D 1.351(10) .
C15D C16D 1.386(9) .
N21D C25D 1.341(8) .
N21D N22D 1.378(8) .
N22D C23D 1.353(9) .
N22D C31D 1.455(11) .
C23D C24D 1.345(9) .
C24D C25D 1.416(9) .
C31D C32D 1.538(13) .
C32D C33D 1.299(13) .
C32D C37D 1.309(15) .
C33D C34D 1.436(14) .
C34D C35D 1.381(16) .
C35D C36D 1.241(15) .
C35D C38D 1.605(17) .
C36D C37D 1.499(17) .
C38D N42D 1.352(15) .
N41D C45D 1.314(9) .
N41D N42D 1.405(9) .
N42D C43D 1.356(10) .
C43D C44D 1.311(11) .
C44D C45D 1.444(10) .
C45D C52D 1.401(9) .
N51D C56D 1.333(9) .
N51D C52D 1.367(9) .
C52D C53D 1.419(10) .
C53D C54D 1.354(12) .
C54D C55D 1.374(12) .
C55D C56D 1.408(11) .
N11E C16E 1.327(10) .
N11E C12E 1.395(9) .
C12E C13E 1.391(10) .
C12E C25E 1.411(9) .
C13E C14E 1.348(11) .
C14E C15E 1.385(11) .
C15E C16E 1.419(11) .
N21E C25E 1.298(8) .
N21E N22E 1.386(8) .
N22E C23E 1.353(10) .
N22E C31E 1.394(12) .
C23E C24E 1.333(10) .
C24E C25E 1.432(9) .
C31E C32E 1.592(14) .
C32E C37E 1.259(13) .
C32E C33E 1.369(14) .
C33E C34E 1.494(15) .
C34E C35E 1.322(13) .
C35E C36E 1.375(14) .
C35E C38E 1.566(13) .
C36E C37E 1.395(15) .
C38E N42E 1.416(12) .
N41E C45E 1.341(8) .
N41E N42E 1.390(8) .
N42E C43E 1.358(10) .
C43E C44E 1.320(10) .
C44E C45E 1.414(9) .
C45E C52E 1.415(9) .
N51E C52E 1.345(8) .
N51E C56E 1.350(9) .
C52E C53E 1.422(9) .
C53E C54E 1.347(10) .
C54E C55E 1.357(10) .
C55E C56E 1.410(10) .
N11F C16F 1.330(8) .
N11F C12F 1.372(8) .
C12F C13F 1.412(8) .
C12F C25F 1.429(8) .
C13F C14F 1.357(9) .
C14F C15F 1.368(9) .
C15F C16F 1.399(9) .
N21F C25F 1.342(8) .
N21F N22F 1.372(7) .
N22F C23F 1.359(8) .
N22F C31F 1.452(10) .
C23F C24F 1.347(9) .
C24F C25F 1.421(9) .
C31F C32F 1.518(12) .
C32F C33F 1.330(12) .
C32F C37F 1.374(12) .
C33F C34F 1.375(12) .
C34F C35F 1.377(12) .
C35F C36F 1.334(13) .
C35F C38F 1.550(13) .
C36F C37F 1.379(12) .
C38F N42F 1.393(11) .
N41F C45F 1.324(8) .
N41F N42F 1.390(8) .
N42F C43F 1.347(9) .
C43F C44F 1.341(10) .
C44F C45F 1.419(9) .
C45F C52F 1.426(9) .
N51F C56F 1.340(8) .
N51F C52F 1.367(8) .
C52F C53F 1.385(9) .
C53F C54F 1.357(9) .
C54F C55F 1.369(10) .
C55F C56F 1.398(10) .
N11G C12G 1.328(8) .
N11G C16G 1.335(9) .
C12G C13G 1.420(9) .
C12G C25G 1.430(9) .
C13G C14G 1.370(10) .
C14G C15G 1.353(10) .
C15G C16G 1.395(10) .
N21G C25G 1.353(8) .
N21G N22G 1.374(8) .
N22G C23G 1.351(9) .
N22G C71G 1.487(11) .
C23G C24G 1.337(9) .
C24G C25G 1.413(9) .
N31G C32G 1.344(8) .
N31G C36G 1.350(8) .
C32G C33G 1.408(9) .
C32G C45G 1.436(9) .
C33G C34G 1.373(9) .
C34G C35G 1.358(9) .
C35G C36G 1.391(9) .
N41G C45G 1.341(8) .
N41G N42G 1.361(7) .
N42G C43G 1.340(9) .
N42G C73G 1.478(10) .
C43G C44G 1.374(10) .
C44G C45G 1.405(9) .
N51G C56G 1.323(8) .
N51G C52G 1.355(8) .
N51G Cu2 2.066(7) 2_655
C52G C53G 1.401(9) .
C52G C65G 1.414(9) .
C53G C54G 1.363(10) .
C54G C55G 1.355(10) .
C55G C56G 1.397(9) .
N61G C65G 1.343(8) .
N61G N62G 1.361(7) .
N61G Cu2 2.399(6) 2_655
N62G C63G 1.358(9) .
N62G C72G 1.479(10) .
C63G C64G 1.337(9) .
C64G C65G 1.418(9) .
C71G C81G 1.506(12) .
C72G C85G 1.497(11) .
C73G C83G 1.523(12) .
C81G C82G 1.382(11) .
C81G C86G 1.420(11) .
C82G C83G 1.412(12) .
C82G C87G 1.510(12) .
C83G C84G 1.371(11) .
C84G C85G 1.400(11) .
C84G C88G 1.552(12) .
C85G C86G 1.389(11) .
C86G C89G 1.515(12) .
N11H C16H 1.342(8) .
N11H C12H 1.365(8) .
C12H C13H 1.413(9) .
C12H C25H 1.437(8) .
C13H C14H 1.385(9) .
C14H C15H 1.368(9) .
C15H C16H 1.380(8) .
N21H C25H 1.336(8) .
N21H N22H 1.362(7) .
N22H C23H 1.359(8) .
N22H C71H 1.455(10) .
C23H C24H 1.351(9) .
C24H C25H 1.415(8) .
N31H C32H 1.340(8) .
N31H C36H 1.344(8) .
N31H Cu5 2.059(7) 2_655
C32H C33H 1.406(10) .
C32H C45H 1.439(9) .
C33H C34H 1.380(10) .
C34H C35H 1.352(10) .
C35H C36H 1.378(9) .
N41H C45H 1.329(8) .
N41H N42H 1.379(7) .
N41H Cu5 2.364(6) 2_655
N42H C43H 1.349(9) .
N42H C72H 1.421(10) .
C43H C44H 1.354(10) .
C44H C45H 1.423(9) .
N51H C52H 1.346(8) .
N51H C56H 1.355(8) .
C52H C53H 1.413(9) .
C52H C65H 1.434(8) .
C53H C54H 1.356(9) .
C54H C55H 1.368(9) .
C55H C56H 1.395(9) .
N61H C65H 1.351(8) .
N61H N62H 1.362(7) .
N62H C63H 1.357(9) .
N62H C73H 1.474(10) .
C63H C64H 1.353(9) .
C64H C65H 1.408(9) .
C71H C81H 1.512(11) .
C72H C83H 1.509(11) .
C73H C85H 1.521(11) .
C81H C86H 1.391(11) .
C81H C82H 1.397(10) .
C82H C83H 1.417(11) .
C82H C87H 1.506(11) .
C83H C84H 1.403(11) .
C84H C85H 1.414(11) .
C84H C88H 1.512(11) .
C85H C86H 1.374(11) .
C86H C89H 1.518(11) .
B1 F11 1.335(10) .
B1 F14 1.351(10) .
B1 F13 1.376(10) .
B1 F12 1.388(10) .
B2 F22 1.365(16) 2_655
B2 F22 1.365(16) .
B2 F21 1.425(12) 2_655
B2 F21 1.425(12) .
B3 F33 1.362(11) .
B3 F31 1.365(11) .
B3 F34 1.391(11) .
B3 F32 1.396(11) .
B4 F44 1.316(12) .
B4 F42 1.330(13) .
B4 F43 1.341(13) .
B4 F41 1.409(13) .
B5A F52A 1.367(13) .
B5A F54A 1.369(13) .
B5A F53A 1.373(13) .
B5A F51A 1.375(13) .
B5B F53B 1.365(12) .
B5B F54B 1.366(12) .
B5B F51B 1.376(12) .
B5B F52B 1.379(13) .
C1A N2A 1.418(10) .
N2A O3A 1.209(9) .
N2A O4A 1.241(8) .
C1B N2B 1.432(12) .
N2B O3B 1.209(11) .
N2B O4B 1.231(11) .
C1C N2C 1.402(10) .
N2C O4C 1.218(9) .
N2C O3C 1.231(9) .
C1D N2D 1.422(10) .
N2D O3D 1.226(9) .
N2D O4D 1.228(8) .
C1E N2E 1.433(10) .
N2E O4E 1.196(8) .
N2E O3E 1.236(9) .
C1F N2F 1.440(10) .
N2F O3F 1.206(9) .
N2F O4F 1.229(10) .
C1G N2G 1.429(10) .
N2G O4G 1.198(8) .
N2G O3G 1.219(8) .
C1H N2H 1.456(12) .
N2H O4H 1.206(11) .
N2H O3H 1.219(11) .
C1I N2I 1.430(13) .
N2I O4I 1.190(12) .
N2I O3I 1.225(12) .
C1J N2J 1.517(18) .
N2J O3J 1.182(9) 2_755
N2J O3J 1.182(9) .
N2J C1J 1.517(18) 2_755
C1K N2K 1.438(15) .
N2K O4K 1.245(14) .
N2K O3K 1.249(14) .
B6 F64 1.378(13) .
B6 F63 1.390(13) .
B6 F61 1.398(13) .
B6 F62 1.398(13) .

loop_
_geom_torsion_atom_site_label_1
_geom_torsion_atom_site_label_2
_geom_torsion_atom_site_label_3
_geom_torsion_atom_site_label_4
_geom_torsion
_geom_torsion_site_symmetry_1
N51C Cu1 N11A C12A -5(7) .
N11G Cu1 N11A C12A 94.9(7) .
N41C Cu1 N11A C12A -93.8(7) .
N21A Cu1 N11A C12A -1.2(7) .
N21G Cu1 N11A C12A 170.4(7) .
N51C Cu1 N11A C16A -177(100) .
N11G Cu1 N11A C16A -77.6(7) .
N41C Cu1 N11A C16A 93.7(7) .
N21A Cu1 N11A C16A -173.7(7) .
N21G Cu1 N11A C16A -2.2(7) .
C16A N11A C12A C13A 0.6(14) .
Cu1 N11A C12A C13A -172.3(8) .
C16A N11A C12A C25A -179.6(8) .
Cu1 N11A C12A C25A 7.5(12) .
N11A C12A C13A C14A -2.0(16) .
C25A C12A C13A C14A 178.3(9) .
C12A C13A C14A C15A 4.0(16) .
C13A C14A C15A C16A -4.5(16) .
C12A N11A C16A C15A -1.1(13) .
Cu1 N11A C16A C15A 171.7(7) .
C14A C15A C16A N11A 3.0(15) .
N11A Cu1 N21A C25A -5.6(6) .
N51C Cu1 N21A C25A 174.2(6) .
N11G Cu1 N21A C25A -93.9(6) .
N41C Cu1 N21A C25A 93.7(6) .
N21G Cu1 N21A C25A -51.1(15) .
N11A Cu1 N21A N22A -172.5(12) .
N51C Cu1 N21A N22A 7.3(12) .
N11G Cu1 N21A N22A 99.2(11) .
N41C Cu1 N21A N22A -73.1(11) .
N21G Cu1 N21A N22A 142.1(12) .
C25A N21A N22A C23A -0.5(11) .
Cu1 N21A N22A C23A 166.6(9) .
C25A N21A N22A C31A 177.0(9) .
Cu1 N21A N22A C31A -15.9(16) .
N21A N22A C23A C24A 2.7(13) .
C31A N22A C23A C24A -174.5(10) .
N22A C23A C24A C25A -3.6(13) .
N22A N21A C25A C24A -1.8(11) .
Cu1 N21A C25A C24A -174.4(7) .
N22A N21A C25A C12A -175.7(8) .
Cu1 N21A C25A C12A 11.7(11) .
C23A C24A C25A N21A 3.4(12) .
C23A C24A C25A C12A 176.7(10) .
N11A C12A C25A N21A -13.4(14) .
C13A C12A C25A N21A 166.4(9) .
N11A C12A C25A C24A 173.9(10) .
C13A C12A C25A C24A -6.4(17) .
C23A N22A C31A C32A -106.1(13) .
N21A N22A C31A C32A 77.0(12) .
N22A C31A C32A C37A -160.3(10) .
N22A C31A C32A C33A 28.1(14) .
C37A C32A C33A C34A 3.8(15) .
C31A C32A C33A C34A 175.4(9) .
C32A C33A C34A C35A -2.5(13) .
C33A C34A C35A C36A 1.2(14) .
C33A C34A C35A C38A 179.6(8) .
C34A C35A C36A C37A -1.0(15) .
C38A C35A C36A C37A -179.6(9) .
C33A C32A C37A C36A -3.7(16) .
C31A C32A C37A C36A -175.2(10) .
C35A C36A C37A C32A 2.3(16) .
C34A C35A C38A N42A 18.5(13) .
C36A C35A C38A N42A -163.0(8) .
N51A Cu2 N41A C45A 3.4(6) .
N11B Cu2 N41A C45A 179.5(5) .
N51G Cu2 N41A C45A -61.0(15) 2_655
N21B Cu2 N41A C45A 102.2(6) .
N61G Cu2 N41A C45A -83.0(6) 2_655
N51A Cu2 N41A N42A 177.7(9) .
N11B Cu2 N41A N42A -6.2(9) .
N51G Cu2 N41A N42A 113.4(14) 2_655
N21B Cu2 N41A N42A -83.5(8) .
N61G Cu2 N41A N42A 91.3(8) 2_655
C45A N41A N42A C43A -1.8(9) .
Cu2 N41A N42A C43A -176.3(7) .
C45A N41A N42A C38A -177.6(8) .
Cu2 N41A N42A C38A 7.9(13) .
C35A C38A N42A C43A -92.4(11) .
C35A C38A N42A N41A 82.5(10) .
N41A N42A C43A C44A 0.4(11) .
C38A N42A C43A C44A 175.9(9) .
N42A C43A C44A C45A 1.0(11) .
N42A N41A C45A C44A 2.4(9) .
Cu2 N41A C45A C44A 178.7(5) .
N42A N41A C45A C52A -178.5(7) .
Cu2 N41A C45A C52A -2.2(10) .
C43A C44A C45A N41A -2.1(10) .
C43A C44A C45A C52A 178.9(9) .
N11B Cu2 N51A C56A 109(4) .
N41A Cu2 N51A C56A -177.5(8) .
N51G Cu2 N51A C56A -8.6(8) 2_655
N21B Cu2 N51A C56A 87.3(7) .
N61G Cu2 N51A C56A -82.9(7) 2_655
N11B Cu2 N51A C52A -78(4) .
N41A Cu2 N51A C52A -4.2(6) .
N51G Cu2 N51A C52A 164.8(6) 2_655
N21B Cu2 N51A C52A -99.4(6) .
N61G Cu2 N51A C52A 90.4(6) 2_655
C56A N51A C52A C53A -0.3(13) .
Cu2 N51A C52A C53A -174.1(7) .
C56A N51A C52A C45A 178.0(8) .
Cu2 N51A C52A C45A 4.2(10) .
N41A C45A C52A N51A -1.3(12) .
C44A C45A C52A N51A 177.6(8) .
N41A C45A C52A C53A 176.9(9) .
C44A C45A C52A C53A -4.2(16) .
N51A C52A C53A C54A -2.2(15) .
C45A C52A C53A C54A 179.8(9) .
C52A C53A C54A C55A 2.9(16) .
C53A C54A C55A C56A -1.2(17) .
C52A N51A C56A C55A 2.1(14) .
Cu2 N51A C56A C55A 175.1(8) .
C54A C55A C56A N51A -1.4(16) .
N51A Cu2 N11B C16B 164(4) .
N41A Cu2 N11B C16B 91.3(6) .
N51G Cu2 N11B C16B -78.0(6) 2_655
N21B Cu2 N11B C16B -173.8(7) .
N61G Cu2 N11B C16B -3.8(6) 2_655
N51A Cu2 N11B C12B -22(4) .
N41A Cu2 N11B C12B -95.0(6) .
N51G Cu2 N11B C12B 95.7(6) 2_655
N21B Cu2 N11B C12B -0.1(6) .
N61G Cu2 N11B C12B 169.9(6) 2_655
C16B N11B C12B C13B -0.9(12) .
Cu2 N11B C12B C13B -174.8(6) .
C16B N11B C12B C25B 178.5(7) .
Cu2 N11B C12B C25B 4.6(10) .
N11B C12B C13B C14B 1.0(14) .
C25B C12B C13B C14B -178.3(9) .
C12B C13B C14B C15B 1.0(15) .
C13B C14B C15B C16B -3.1(15) .
C12B N11B C16B C15B -1.3(12) .
Cu2 N11B C16B C15B 172.4(7) .
C14B C15B C16B N11B 3.3(14) .
N51A Cu2 N21B C25B 174.0(6) .
N11B Cu2 N21B C25B -4.5(6) .
N41A Cu2 N21B C25B 93.0(6) .
N51G Cu2 N21B C25B -90.6(6) 2_655
N61G Cu2 N21B C25B -61.0(14) 2_655
N51A Cu2 N21B N22B 1.9(10) .
N11B Cu2 N21B N22B -176.6(11) .
N41A Cu2 N21B N22B -79.1(10) .
N51G Cu2 N21B N22B 97.3(10) 2_655
N61G Cu2 N21B N22B 126.9(12) 2_655
C25B N21B N22B C23B 1.0(11) .
Cu2 N21B N22B C23B 173.2(8) .
C25B N21B N22B C31B 176.3(9) .
Cu2 N21B N22B C31B -11.4(16) .
N21B N22B C23B C24B -1.0(13) .
C31B N22B C23B C24B -176.1(10) .
N22B C23B C24B C25B 0.6(13) .
N22B N21B C25B C24B -0.6(10) .
Cu2 N21B C25B C24B -176.0(6) .
N22B N21B C25B C12B -176.3(8) .
Cu2 N21B C25B C12B 8.4(10) .
C23B C24B C25B N21B 0.0(12) .
C23B C24B C25B C12B 175.0(10) .
N11B C12B C25B N21B -9.1(12) .
C13B C12B C25B N21B 170.2(9) .
N11B C12B C25B C24B 176.3(9) .
C13B C12B C25B C24B -4.4(16) .
C23B N22B C31B C32B -106.7(12) .
N21B N22B C31B C32B 78.8(12) .
N22B C31B C32B C33B 22.6(14) .
N22B C31B C32B C37B -160.5(9) .
C37B C32B C33B C34B -1.7(15) .
C31B C32B C33B C34B 175.1(9) .
C32B C33B C34B C35B 3.6(14) .
C33B C34B C35B C36B -4.8(14) .
C33B C34B C35B C38B 176.2(9) .
C34B C35B C36B C37B 4.2(14) .
C38B C35B C36B C37B -176.8(9) .
C35B C36B C37B C32B -2.4(15) .
C33B C32B C37B C36B 1.2(16) .
C31B C32B C37B C36B -175.7(9) .
C34B C35B C38B N42B 21.6(13) .
C36B C35B C38B N42B -157.4(8) .
N51B Cu3 N41B C45B 8.6(6) .
N11C Cu3 N41B C45B -175.2(6) .
N11H Cu3 N41B C45B -53.1(12) .
N21C Cu3 N41B C45B 107.8(6) .
N21H Cu3 N41B C45B -80.7(6) .
N51B Cu3 N41B N42B 176.8(8) .
N11C Cu3 N41B N42B -7.1(8) .
N11H Cu3 N41B N42B 115.0(10) .
N21C Cu3 N41B N42B -84.0(8) .
N21H Cu3 N41B N42B 87.4(8) .
C45B N41B N42B C43B 2.0(9) .
Cu3 N41B N42B C43B -166.7(7) .
C45B N41B N42B C38B 179.6(7) .
Cu3 N41B N42B C38B 11.0(12) .
C35B C38B N42B C43B -99.8(10) .
C35B C38B N42B N41B 82.9(10) .
N41B N42B C43B C44B -3.5(10) .
C38B N42B C43B C44B 178.9(8) .
N42B C43B C44B C45B 3.4(10) .
N42B N41B C45B C44B 0.2(9) .
Cu3 N41B C45B C44B 172.4(5) .
N42B N41B C45B C52B -179.0(7) .
Cu3 N41B C45B C52B -6.8(9) .
C43B C44B C45B N41B -2.2(10) .
C43B C44B C45B C52B 176.8(9) .
N11C Cu3 N51B C56B 79(4) .
N41B Cu3 N51B C56B 176.0(7) .
N11H Cu3 N51B C56B -18.1(7) .
N21C Cu3 N51B C56B 80.6(7) .
N21H Cu3 N51B C56B -93.0(7) .
N11C Cu3 N51B C52B -107(4) .
N41B Cu3 N51B C52B -9.3(5) .
N11H Cu3 N51B C52B 156.6(5) .
N21C Cu3 N51B C52B -104.7(6) .
N21H Cu3 N51B C52B 81.7(5) .
C56B N51B C52B C53B 3.2(11) .
Cu3 N51B C52B C53B -172.1(6) .
C56B N51B C52B C45B -176.3(7) .
Cu3 N51B C52B C45B 8.4(9) .
N41B C45B C52B N51B -0.9(11) .
C44B C45B C52B N51B -179.9(9) .
N41B C45B C52B C53B 179.6(8) .
C44B C45B C52B C53B 0.7(15) .
N51B C52B C53B C54B -2.6(13) .
C45B C52B C53B C54B 176.9(8) .
C52B C53B C54B C55B 1.4(13) .
C53B C54B C55B C56B -1.0(13) .
C52B N51B C56B C55B -2.8(12) .
Cu3 N51B C56B C55B 171.7(6) .
C54B C55B C56B N51B 1.8(13) .
N51B Cu3 N11C C16C -168(4) .
N41B Cu3 N11C C16C 94.9(7) .
N11H Cu3 N11C C16C -71.5(7) .
N21C Cu3 N11C C16C -170.3(7) .
N21H Cu3 N11C C16C 3.3(7) .
N51B Cu3 N11C C12C 1(4) .
N41B Cu3 N11C C12C -95.6(7) .
N11H Cu3 N11C C12C 97.9(7) .
N21C Cu3 N11C C12C -0.9(7) .
N21H Cu3 N11C C12C 172.8(7) .
C16C N11C C12C C13C -4.0(14) .
Cu3 N11C C12C C13C -173.8(8) .
C16C N11C C12C C25C 176.9(8) .
Cu3 N11C C12C C25C 7.1(12) .
N11C C12C C13C C14C 0.9(16) .
C25C C12C C13C C14C 179.9(10) .
C12C C13C C14C C15C 0.2(18) .
C13C C14C C15C C16C 1.8(17) .
C12C N11C C16C C15C 6.3(14) .
Cu3 N11C C16C C15C 175.7(7) .
C14C C15C C16C N11C -5.2(15) .
N51B Cu3 N21C C25C 174.5(6) .
N11C Cu3 N21C C25C -5.7(6) .
N41B Cu3 N21C C25C 93.5(6) .
N11H Cu3 N21C C25C -91.7(6) .
N21H Cu3 N21C C25C -39.1(15) .
N51B Cu3 N21C N22C 6.6(10) .
N11C Cu3 N21C N22C -173.6(10) .
N41B Cu3 N21C N22C -74.4(10) .
N11H Cu3 N21C N22C 100.4(10) .
N21H Cu3 N21C N22C 153.0(10) .
C25C N21C N22C C23C -4.0(11) .
Cu3 N21C N22C C23C 164.0(8) .
C25C N21C N22C C31C -178.2(9) .
Cu3 N21C N22C C31C -10.2(15) .
N21C N22C C23C C24C 4.5(13) .
C31C N22C C23C C24C 178.2(11) .
N22C C23C C24C C25C -3.1(13) .
N22C N21C C25C C12C -176.2(8) .
Cu3 N21C C25C C12C 11.4(11) .
N22C N21C C25C C24C 2.1(11) .
Cu3 N21C C25C C24C -170.4(7) .
N11C C12C C25C N21C -13.1(14) .
C13C C12C C25C N21C 167.9(10) .
N11C C12C C25C C24C 169.0(10) .
C13C C12C C25C C24C -10.0(18) .
C23C C24C C25C N21C 0.6(12) .
C23C C24C C25C C12C 178.6(11) .
C23C N22C C31C C32C -98.1(13) .
N21C N22C C31C C32C 74.7(12) .
N22C C31C C32C C37C -158.1(9) .
N22C C31C C32C C33C 21.9(14) .
C37C C32C C33C C34C 0.2(13) .
C31C C32C C33C C34C -179.7(9) .
C32C C33C C34C C35C -1.2(15) .
C33C C34C C35C C36C 2.2(14) .
C33C C34C C35C C38C 178.1(9) .
C34C C35C C36C C37C -2.2(14) .
C38C C35C C36C C37C -178.3(8) .
C35C C36C C37C C32C 1.3(15) .
C33C C32C C37C C36C -0.3(15) .
C31C C32C C37C C36C 179.6(10) .
C34C C35C C38C N42C 25.7(12) .
C36C C35C C38C N42C -158.4(8) .
N11A Cu1 N41C C45C 179.4(6) .
N51C Cu1 N41C C45C 2.3(6) .
N11G Cu1 N41C C45C -41.9(15) .
N21A Cu1 N41C C45C 102.8(6) .
N21G Cu1 N41C C45C -84.0(6) .
N11A Cu1 N41C N42C -6.8(10) .
N51C Cu1 N41C N42C 176.0(10) .
N11G Cu1 N41C N42C 131.8(12) .
N21A Cu1 N41C N42C -83.4(9) .
N21G Cu1 N41C N42C 89.8(9) .
C45C N41C N42C C43C 0.8(9) .
Cu1 N41C N42C C43C -173.2(7) .
C45C N41C N42C C38C 176.8(8) .
Cu1 N41C N42C C38C 2.8(14) .
C35C C38C N42C C43C -99.7(10) .
C35C C38C N42C N41C 85.1(10) .
N41C N42C C43C C44C -1.8(11) .
C38C N42C C43C C44C -177.5(9) .
N42C C43C C44C C45C 1.9(11) .
N42C N41C C45C C44C 0.4(10) .
Cu1 N41C C45C C44C 176.4(6) .
N42C N41C C45C C52C -176.3(8) .
Cu1 N41C C45C C52C -0.2(10) .
C43C C44C C45C N41C -1.5(11) .
C43C C44C C45C C52C 174.7(10) .
N11A Cu1 N51C C56C 91(6) .
N11G Cu1 N51C C56C -8.7(9) .
N41C Cu1 N51C C56C -179.5(9) .
N21A Cu1 N51C C56C 87.4(9) .
N21G Cu1 N51C C56C -84.2(8) .
N11A Cu1 N51C C52C -94(6) .
N11G Cu1 N51C C52C 166.7(7) .
N41C Cu1 N51C C52C -4.1(6) .
N21A Cu1 N51C C52C -97.2(7) .
N21G Cu1 N51C C52C 91.2(7) .
C56C N51C C52C C53C 2.5(14) .
Cu1 N51C C52C C53C -173.2(7) .
C56C N51C C52C C45C -179.2(9) .
Cu1 N51C C52C C45C 5.1(10) .
N41C C45C C52C N51C -3.2(12) .
C44C C45C C52C N51C -179.1(9) .
N41C C45C C52C C53C 175.1(9) .
C44C C45C C52C C53C -0.8(17) .
N51C C52C C53C C54C 0.4(15) .
C45C C52C C53C C54C -177.8(9) .
C52C C53C C54C C55C -7.2(16) .
C53C C54C C55C C56C 10.6(18) .
C52C N51C C56C C55C 1.2(16) .
Cu1 N51C C56C C55C 176.5(8) .
C54C C55C C56C N51C -7.6(17) .
N51F Cu4 N11D C16D 69(3) .
N21D Cu4 N11D C16D 175.3(7) .
N31G Cu4 N11D C16D -19.6(7) .
N41F Cu4 N11D C16D 80.0(7) .
N41G Cu4 N11D C16D -94.4(7) .
N51F Cu4 N11D C12D -111(3) .
N21D Cu4 N11D C12D -4.3(6) .
N31G Cu4 N11D C12D 160.7(6) .
N41F Cu4 N11D C12D -99.6(6) .
N41G Cu4 N11D C12D 86.0(6) .
C16D N11D C12D C13D 6.2(13) .
Cu4 N11D C12D C13D -174.1(7) .
C16D N11D C12D C25D -176.0(8) .
Cu4 N11D C12D C25D 3.6(9) .
N11D C12D C13D C14D -4.4(14) .
C25D C12D C13D C14D 178.1(9) .
C12D C13D C14D C15D 0.8(15) .
C13D C14D C15D C16D 0.8(16) .
C12D N11D C16D C15D -4.5(13) .
Cu4 N11D C16D C15D 175.9(7) .
C14D C15D C16D N11D 1.0(15) .
N51F Cu4 N21D C25D 179.0(6) .
N11D Cu4 N21D C25D 4.3(6) .
N31G Cu4 N21D C25D -55.3(12) .
N41F Cu4 N21D C25D 101.0(6) .
N41G Cu4 N21D C25D -83.9(6) .
N51F Cu4 N21D N22D -9.7(10) .
N11D Cu4 N21D N22D 175.6(9) .
N31G Cu4 N21D N22D 116.0(11) .
N41F Cu4 N21D N22D -87.7(9) .
N41G Cu4 N21D N22D 87.4(9) .
C25D N21D N22D C23D -2.5(10) .
Cu4 N21D N22D C23D -174.2(7) .
C25D N21D N22D C31D 175.8(8) .
Cu4 N21D N22D C31D 4.1(14) .
N21D N22D C23D C24D 1.5(11) .
C31D N22D C23D C24D -176.6(9) .
N22D C23D C24D C25D 0.1(11) .
N22D N21D C25D C24D 2.6(10) .
Cu4 N21D C25D C24D 177.1(6) .
N22D N21D C25D C12D -178.3(7) .
Cu4 N21D C25D C12D -3.7(10) .
C23D C24D C25D N21D -1.7(11) .
C23D C24D C25D C12D 179.3(9) .
N11D C12D C25D N21D 0.1(11) .
C13D C12D C25D N21D 177.9(8) .
N11D C12D C25D C24D 179.1(9) .
C13D C12D C25D C24D -3.1(15) .
C23D N22D C31D C32D -101.4(12) .
N21D N22D C31D C32D 80.7(11) .
N22D C31D C32D C33D 25.5(15) .
N22D C31D C32D C37D -155.1(10) .
C37D C32D C33D C34D -2.4(18) .
C31D C32D C33D C34D 177.0(10) .
C32D C33D C34D C35D 2.4(17) .
C33D C34D C35D C36D -1(2) .
C33D C34D C35D C38D -179.9(11) .
C34D C35D C36D C37D 0(2) .
C38D C35D C36D C37D 178.6(11) .
C33D C32D C37D C36D 1.0(19) .
C31D C32D C37D C36D -178.4(10) .
C35D C36D C37D C32D 0(2) .
C36D C35D C38D N42D -151.1(14) .
C34D C35D C38D N42D 27.8(19) .
N11E Cu5 N41D C45D -175.8(7) .
N51D Cu5 N41D C45D 4.0(7) .
N31H Cu5 N41D C45D -79.9(7) 2_655
N21E Cu5 N41D C45D 102.0(7) .
N41H Cu5 N41D C45D -41.6(16) 2_655
N11E Cu5 N41D N42D -3.3(14) .
N51D Cu5 N41D N42D 176.5(14) .
N31H Cu5 N41D N42D 92.6(13) 2_655
N21E Cu5 N41D N42D -85.5(13) .
N41H Cu5 N41D N42D 130.9(14) 2_655
C35D C38D N42D C43D -105.2(19) .
C35D C38D N42D N41D 75.5(16) .
C45D N41D N42D C38D 178.6(12) .
Cu5 N41D N42D C38D 6(2) .
C45D N41D N42D C43D -0.9(13) .
Cu5 N41D N42D C43D -173.4(10) .
C38D N42D C43D C44D -179.2(16) .
N41D N42D C43D C44D 0.1(16) .
N42D C43D C44D C45D 0.6(16) .
N42D N41D C45D C52D -175.3(11) .
Cu5 N41D C45D C52D 0.5(13) .
N42D N41D C45D C44D 1.3(13) .
Cu5 N41D C45D C44D 177.0(8) .
C43D C44D C45D N41D -1.2(15) .
C43D C44D C45D C52D 175.2(12) .
N11E Cu5 N51D C56D -177(29) .
N31H Cu5 N51D C56D -83.3(8) 2_655
N21E Cu5 N51D C56D 83.0(8) .
N41D Cu5 N51D C56D -179.3(9) .
N41H Cu5 N51D C56D -8.3(8) 2_655
N11E Cu5 N51D C52D -6(4) .
N31H Cu5 N51D C52D 87.7(8) 2_655
N21E Cu5 N51D C52D -105.9(8) .
N41D Cu5 N51D C52D -8.3(7) .
N41H Cu5 N51D C52D 162.8(7) 2_655
C56D N51D C52D C45D -177.4(10) .
Cu5 N51D C52D C45D 11.3(13) .
C56D N51D C52D C53D -2.8(16) .
Cu5 N51D C52D C53D -174.1(9) .
N41D C45D C52D N51D -7.2(17) .
C44D C45D C52D N51D 176.8(11) .
N41D C45D C52D C53D 178.5(12) .
C44D C45D C52D C53D 3(2) .
N51D C52D C53D C54D 10(2) .
C45D C52D C53D C54D -176.0(15) .
C52D C53D C54D C55D -8(3) .
C53D C54D C55D C56D -1(3) .
C52D N51D C56D C55D -7.2(19) .
Cu5 N51D C56D C55D 163.8(12) .
C54D C55D C56D N51D 9(3) .
N51D Cu5 N11E C16E 83(4) .
N31H Cu5 N11E C16E -9.9(10) 2_655
N21E Cu5 N11E C16E -175.9(10) .
N41D Cu5 N11E C16E 85.7(10) .
N41H Cu5 N11E C16E -85.4(10) 2_655
N51D Cu5 N11E C12E -105(4) .
N31H Cu5 N11E C12E 161.8(7) 2_655
N21E Cu5 N11E C12E -4.2(7) .
N41D Cu5 N11E C12E -102.6(7) .
N41H Cu5 N11E C12E 86.3(7) 2_655
C16E N11E C12E C13E -5.1(16) .
Cu5 N11E C12E C13E -177.2(9) .
C16E N11E C12E C25E 176.0(10) .
Cu5 N11E C12E C25E 4.0(11) .
N11E C12E C13E C14E 3.5(19) .
C25E C12E C13E C14E -177.8(12) .
C12E C13E C14E C15E -4(2) .
C13E C14E C15E C16E 5(3) .
C12E N11E C16E C15E 6.6(19) .
Cu5 N11E C16E C15E 177.7(11) .
C14E C15E C16E N11E -6(2) .
N11E Cu5 N21E C25E 3.9(6) .
N51D Cu5 N21E C25E 179.2(6) .
N31H Cu5 N21E C25E -70.9(14) 2_655
N41D Cu5 N21E C25E 101.5(6) .
N41H Cu5 N21E C25E -85.9(6) 2_655
N11E Cu5 N21E N22E 176.5(10) .
N51D Cu5 N21E N22E -8.3(9) .
N31H Cu5 N21E N22E 101.7(14) 2_655
N41D Cu5 N21E N22E -86.0(9) .
N41H Cu5 N21E N22E 86.7(9) 2_655
C25E N21E N22E C23E -0.5(11) .
Cu5 N21E N22E C23E -173.2(8) .
C25E N21E N22E C31E 178.5(9) .
Cu5 N21E N22E C31E 5.8(15) .
N21E N22E C23E C24E 2.0(12) .
C31E N22E C23E C24E -177.1(10) .
N22E C23E C24E C25E -2.5(12) .
N22E N21E C25E C12E -178.0(8) .
Cu5 N21E C25E C12E -3.0(11) .
N22E N21E C25E C24E -1.0(10) .
Cu5 N21E C25E C24E 174.0(6) .
C13E C12E C25E N21E -179.3(11) .
N11E C12E C25E N21E -0.5(14) .
C13E C12E C25E C24E 4.5(19) .
N11E C12E C25E C24E -176.7(9) .
C23E C24E C25E N21E 2.2(12) .
C23E C24E C25E C12E 178.7(11) .
C23E N22E C31E C32E -105.8(13) .
N21E N22E C31E C32E 75.3(13) .
N22E C31E C32E C37E -157.7(11) .
N22E C31E C32E C33E 18.6(14) .
C37E C32E C33E C34E -0.4(18) .
C31E C32E C33E C34E -176.5(9) .
C32E C33E C34E C35E -0.8(16) .
C33E C34E C35E C36E 0.6(17) .
C33E C34E C35E C38E 175.4(9) .
C34E C35E C36E C37E 0.5(18) .
C38E C35E C36E C37E -174.6(10) .
C33E C32E C37E C36E 1.6(19) .
C31E C32E C37E C36E 177.5(10) .
C35E C36E C37E C32E -1.7(18) .
C34E C35E C38E N42E 17.3(15) .
C36E C35E C38E N42E -167.6(10) .
N51E Cu6 N41E C45E -5.6(6) .
N51H Cu6 N41E C45E -95.0(6) .
N11F Cu6 N41E C45E 172.6(6) .
N21F Cu6 N41E C45E 92.1(6) .
N61H Cu6 N41E C45E -58.5(14) .
N51E Cu6 N41E N42E -172.9(10) .
N51H Cu6 N41E N42E 97.7(10) .
N11F Cu6 N41E N42E 5.3(10) .
N21F Cu6 N41E N42E -75.2(10) .
N61H Cu6 N41E N42E 134.2(12) .
C45E N41E N42E C43E 2.6(11) .
Cu6 N41E N42E C43E 170.1(8) .
C45E N41E N42E C38E 173.1(9) .
Cu6 N41E N42E C38E -19.4(15) .
C35E C38E N42E C43E -102.4(13) .
C35E C38E N42E N41E 89.4(11) .
N41E N42E C43E C44E -3.6(13) .
C38E N42E C43E C44E -172.8(10) .
N42E C43E C44E C45E 3.0(14) .
N42E N41E C45E C44E -0.8(11) .
Cu6 N41E C45E C44E -173.2(7) .
N42E N41E C45E C52E -176.2(8) .
Cu6 N41E C45E C52E 11.4(10) .
C43E C44E C45E N41E -1.4(13) .
C43E C44E C45E C52E 173.0(11) .
N51H Cu6 N51E C52E 94.1(7) .
N11F Cu6 N51E C52E -14(2) .
N21F Cu6 N51E C52E -95.8(7) .
N41E Cu6 N51E C52E -1.1(7) .
N61H Cu6 N51E C52E 169.5(7) .
N51H Cu6 N51E C56E -77.0(8) .
N11F Cu6 N51E C56E 174.6(18) .
N21F Cu6 N51E C56E 93.1(8) .
N41E Cu6 N51E C56E -172.2(8) .
N61H Cu6 N51E C56E -1.6(8) .
C56E N51E C52E C45E 179.1(9) .
Cu6 N51E C52E C45E 7.8(12) .
C56E N51E C52E C53E -4.9(14) .
Cu6 N51E C52E C53E -176.2(7) .
N41E C45E C52E N51E -13.5(13) .
C44E C45E C52E N51E 172.5(10) .
N41E C45E C52E C53E 170.5(9) .
C44E C45E C52E C53E -3.5(18) .
N51E C52E C53E C54E 2.3(15) .
C45E C52E C53E C54E 178.2(10) .
C52E C53E C54E C55E 0.1(18) .
C53E C54E C55E C56E 0.1(18) .
C52E N51E C56E C55E 5.2(15) .
Cu6 N51E C56E C55E 176.3(8) .
C54E C55E C56E N51E -2.8(16) .
N51E Cu6 N11F C16F 100(2) .
N51H Cu6 N11F C16F -8.1(7) .
N21F Cu6 N11F C16F -177.0(8) .
N41E Cu6 N11F C16F 87.3(7) .
N61H Cu6 N11F C16F -83.6(7) .
N51E Cu6 N11F C12F -83(2) .
N51H Cu6 N11F C12F 168.9(6) .
N21F Cu6 N11F C12F 0.0(6) .
N41E Cu6 N11F C12F -95.7(6) .
N61H Cu6 N11F C12F 93.4(6) .
C16F N11F C12F C13F -1.0(12) .
Cu6 N11F C12F C13F -178.4(7) .
C16F N11F C12F C25F 179.2(7) .
Cu6 N11F C12F C25F 1.9(9) .
N11F C12F C13F C14F 0.8(13) .
C25F C12F C13F C14F -179.5(8) .
C12F C13F C14F C15F -1.0(14) .
C13F C14F C15F C16F 1.5(15) .
C12F N11F C16F C15F 1.5(13) .
Cu6 N11F C16F C15F 178.4(7) .
C14F C15F C16F N11F -1.7(14) .
N51E Cu6 N21F C25F 170.3(6) .
N51H Cu6 N21F C25F -55.2(13) .
N11F Cu6 N21F C25F -1.9(6) .
N41E Cu6 N21F C25F 93.7(6) .
N61H Cu6 N21F C25F -92.0(6) .
N51E Cu6 N21F N22F -18.4(9) .
N51H Cu6 N21F N22F 116.1(12) .
N11F Cu6 N21F N22F 169.3(9) .
N41E Cu6 N21F N22F -95.0(9) .
N61H Cu6 N21F N22F 79.2(9) .
C25F N21F N22F C23F -0.2(9) .
Cu6 N21F N22F C23F -171.9(7) .
C25F N21F N22F C31F -179.3(8) .
Cu6 N21F N22F C31F 9.0(13) .
N21F N22F C23F C24F 0.4(10) .
C31F N22F C23F C24F 179.5(8) .
N22F C23F C24F C25F -0.5(10) .
N22F N21F C25F C24F -0.1(9) .
Cu6 N21F C25F C24F 174.1(6) .
N22F N21F C25F C12F -170.6(7) .
Cu6 N21F C25F C12F 3.6(10) .
C23F C24F C25F N21F 0.4(10) .
C23F C24F C25F C12F 169.1(9) .
N11F C12F C25F N21F -3.7(11) .
C13F C12F C25F N21F 176.6(8) .
N11F C12F C25F C24F -171.7(9) .
C13F C12F C25F C24F 8.6(15) .
C23F N22F C31F C32F -97.4(11) .
N21F N22F C31F C32F 81.6(10) .
N22F C31F C32F C33F 6.2(13) .
N22F C31F C32F C37F -175.0(8) .
C37F C32F C33F C34F -2.6(15) .
C31F C32F C33F C34F 176.2(9) .
C32F C33F C34F C35F 3.6(15) .
C33F C34F C35F C36F -3.1(15) .
C33F C34F C35F C38F 176.0(9) .
C34F C35F C36F C37F 1.9(16) .
C38F C35F C36F C37F -177.2(9) .
C33F C32F C37F C36F 1.3(14) .
C31F C32F C37F C36F -177.6(8) .
C35F C36F C37F C32F -1.0(15) .
C36F C35F C38F N42F -157.9(9) .
C34F C35F C38F N42F 23.0(14) .
N51F Cu4 N41F C45F 0.7(6) .
N11D Cu4 N41F C45F -178.3(6) .
N21D Cu4 N41F C45F 101.3(6) .
N31G Cu4 N41F C45F -85.7(6) .
N41G Cu4 N41F C45F -42(2) .
N51F Cu4 N41F N42F -174.5(11) .
N11D Cu4 N41F N42F 6.6(11) .
N21D Cu4 N41F N42F -73.9(11) .
N31G Cu4 N41F N42F 99.1(11) .
N41G Cu4 N41F N42F 143.2(14) .
C45F N41F N42F C43F -5.0(11) .
Cu4 N41F N42F C43F 170.2(9) .
C45F N41F N42F C38F -179.1(9) .
Cu4 N41F N42F C38F -3.9(16) .
C35F C38F N42F C43F -97.5(12) .
C35F C38F N42F N41F 75.4(11) .
N41F N42F C43F C44F 5.2(12) .
C38F N42F C43F C44F 178.8(10) .
N42F C43F C44F C45F -3.3(12) .
N42F N41F C45F C44F 2.9(10) .
Cu4 N41F C45F C44F -174.3(6) .
N42F N41F C45F C52F -177.4(8) .
Cu4 N41F C45F C52F 5.4(10) .
C43F C44F C45F N41F 0.2(12) .
C43F C44F C45F C52F -179.5(10) .
N11D Cu4 N51F C56F -165(3) .
N21D Cu4 N51F C56F 90.2(7) .
N31G Cu4 N51F C56F -75.8(7) .
N41F Cu4 N51F C56F -175.7(7) .
N41G Cu4 N51F C56F -1.3(7) .
N11D Cu4 N51F C52F 4(3) .
N21D Cu4 N51F C52F -101.0(6) .
N31G Cu4 N51F C52F 93.0(6) .
N41F Cu4 N51F C52F -6.9(6) .
N41G Cu4 N51F C52F 167.6(6) .
C56F N51F C52F C53F 0.8(13) .
Cu4 N51F C52F C53F -168.4(7) .
C56F N51F C52F C45F -178.5(8) .
Cu4 N51F C52F C45F 12.2(11) .
N41F C45F C52F N51F -11.7(13) .
C44F C45F C52F N51F 168.0(9) .
N41F C45F C52F C53F 169.0(9) .
C44F C45F C52F C53F -11.3(17) .
N51F C52F C53F C54F -0.8(15) .
C45F C52F C53F C54F 178.5(9) .
C52F C53F C54F C55F 0.0(16) .
C53F C54F C55F C56F 0.7(16) .
C52F N51F C56F C55F -0.1(13) .
Cu4 N51F C56F C55F 168.7(7) .
C54F C55F C56F N51F -0.7(15) .
N11A Cu1 N11G C12G 98.5(7) .
N51C Cu1 N11G C12G -84.2(7) .
N41C Cu1 N11G C12G -41.0(16) .
N21A Cu1 N11G C12G 174.4(7) .
N21G Cu1 N11G C12G 2.7(7) .
N11A Cu1 N11G C16G -82.6(7) .
N51C Cu1 N11G C16G 94.7(7) .
N41C Cu1 N11G C16G 138.0(12) .
N21A Cu1 N11G C16G -6.7(7) .
N21G Cu1 N11G C16G -178.4(8) .
C16G N11G C12G C13G -0.7(14) .
Cu1 N11G C12G C13G 178.3(7) .
C16G N11G C12G C25G -178.5(9) .
Cu1 N11G C12G C25G 0.4(12) .
N11G C12G C13G C14G -2.2(15) .
C25G C12G C13G C14G 175.6(10) .
C12G C13G C14G C15G 3.0(17) .
C13G C14G C15G C16G -1.0(17) .
C12G N11G C16G C15G 2.8(15) .
Cu1 N11G C16G C15G -176.1(8) .
C14G C15G C16G N11G -2.0(17) .
N11A Cu1 N21G C25G -93.6(6) .
N51C Cu1 N21G C25G 86.1(6) .
N11G Cu1 N21G C25G -5.3(6) .
N41C Cu1 N21G C25G 165.5(6) .
N21A Cu1 N21G C25G -49.6(15) .
N11A Cu1 N21G N22G 98.5(10) .
N51C Cu1 N21G N22G -81.7(10) .
N11G Cu1 N21G N22G -173.1(10) .
N41C Cu1 N21G N22G -2.3(10) .
N21A Cu1 N21G N22G 142.5(12) .
C25G N21G N22G C23G 1.7(10) .
Cu1 N21G N22G C23G 169.6(8) .
C25G N21G N22G C71G 178.0(8) .
Cu1 N21G N22G C71G -14.0(14) .
N21G N22G C23G C24G -1.5(11) .
C71G N22G C23G C24G -177.3(9) .
N22G C23G C24G C25G 0.7(11) .
N22G N21G C25G C24G -1.2(10) .
Cu1 N21G C25G C24G -174.3(6) .
N22G N21G C25G C12G -179.5(8) .
Cu1 N21G C25G C12G 7.4(10) .
C23G C24G C25G N21G 0.4(11) .
C23G C24G C25G C12G 178.4(11) .
N11G C12G C25G N21G -6.0(14) .
C13G C12G C25G N21G 176.1(9) .
N11G C12G C25G C24G 176.1(10) .
C13G C12G C25G C24G -1.7(17) .
N51F Cu4 N31G C32G 98.6(7) .
N11D Cu4 N31G C32G -86.8(7) .
N21D Cu4 N31G C32G -28.7(13) .
N41F Cu4 N31G C32G 175.1(7) .
N41G Cu4 N31G C32G 1.0(6) .
N51F Cu4 N31G C36G -79.6(7) .
N11D Cu4 N31G C36G 95.0(7) .
N21D Cu4 N31G C36G 153.0(8) .
N41F Cu4 N31G C36G -3.1(7) .
N41G Cu4 N31G C36G -177.2(7) .
C36G N31G C32G C33G -4.2(13) .
Cu4 N31G C32G C33G 177.5(7) .
C36G N31G C32G C45G 179.3(8) .
Cu4 N31G C32G C45G 1.1(11) .
N31G C32G C33G C34G 4.2(14) .
C45G C32G C33G C34G -179.5(9) .
C32G C33G C34G C35G -1.8(15) .
C33G C34G C35G C36G -0.4(16) .
C32G N31G C36G C35G 1.9(14) .
Cu4 N31G C36G C35G -179.9(7) .
C34G C35G C36G N31G 0.4(15) .
N51F Cu4 N41G C45G -89.5(6) .
N11D Cu4 N41G C45G 89.0(6) .
N21D Cu4 N41G C45G 168.6(6) .
N31G Cu4 N41G C45G -2.8(6) .
N41F Cu4 N41G C45G -48.1(19) .
N51F Cu4 N41G N42G 97.8(10) .
N11D Cu4 N41G N42G -83.8(10) .
N21D Cu4 N41G N42G -4.1(10) .
N31G Cu4 N41G N42G -175.6(10) .
N41F Cu4 N41G N42G 139.1(15) .
C45G N41G N42G C43G 0.7(10) .
Cu4 N41G N42G C43G 173.5(8) .
C45G N41G N42G C73G 177.7(8) .
Cu4 N41G N42G C73G -9.5(14) .
N41G N42G C43G C44G -2.1(12) .
C73G N42G C43G C44G -178.9(9) .
N42G C43G C44G C45G 2.6(12) .
N42G N41G C45G C44G 1.0(10) .
Cu4 N41G C45G C44G -175.0(7) .
N42G N41G C45G C32G -179.5(8) .
Cu4 N41G C45G C32G 4.5(10) .
C43G C44G C45G N41G -2.3(12) .
C43G C44G C45G C32G 178.2(10) .
N31G C32G C45G N41G -4.2(14) .
C33G C32G C45G N41G 179.4(9) .
N31G C32G C45G C44G 175.3(10) .
C33G C32G C45G C44G -1.2(17) .
C56G N51G C52G C53G -2.8(13) .
Cu2 N51G C52G C53G -176.2(7) 2_655
C56G N51G C52G C65G -177.8(9) .
Cu2 N51G C52G C65G 8.8(11) 2_655
N51G C52G C53G C54G -1.3(16) .
C65G C52G C53G C54G 173.4(10) .
C52G C53G C54G C55G 4.7(17) .
C53G C54G C55G C56G -3.8(16) .
C52G N51G C56G C55G 3.7(14) .
Cu2 N51G C56G C55G 176.9(8) 2_655
C54G C55G C56G N51G -0.3(16) .
C65G N61G N62G C63G 1.4(10) .
Cu2 N61G N62G C63G 173.6(8) 2_655
C65G N61G N62G C72G -177.4(8) .
Cu2 N61G N62G C72G -5.2(14) 2_655
N61G N62G C63G C64G -1.3(11) .
C72G N62G C63G C64G 177.4(9) .
N62G C63G C64G C65G 0.7(12) .
N62G N61G C65G C52G 178.4(8) .
Cu2 N61G C65G C52G 3.0(11) 2_655
N62G N61G C65G C64G -1.0(10) .
Cu2 N61G C65G C64G -176.4(6) 2_655
N51G C52G C65G N61G -7.7(14) .
C53G C52G C65G N61G 177.5(9) .
N51G C52G C65G C64G 171.5(10) .
C53G C52G C65G C64G -3.3(17) .
C63G C64G C65G N61G 0.2(11) .
C63G C64G C65G C52G -179.1(11) .
C23G N22G C71G C81G -30.3(13) .
N21G N22G C71G C81G 154.2(7) .
C63G N62G C72G C85G -10.0(13) .
N61G N62G C72G C85G 168.6(7) .
C43G N42G C73G C83G -22.2(13) .
N41G N42G C73G C83G 161.2(7) .
N22G C71G C81G C82G 109.4(10) .
N22G C71G C81G C86G -65.2(11) .
C86G C81G C82G C83G -5.2(13) .
C71G C81G C82G C83G -179.8(8) .
C86G C81G C82G C87G 176.9(8) .
C71G C81G C82G C87G 2.2(13) .
C81G C82G C83G C84G 9.3(13) .
C87G C82G C83G C84G -172.7(8) .
C81G C82G C83G C73G -177.4(8) .
C87G C82G C83G C73G 0.6(12) .
N42G C73G C83G C84G 97.2(10) .
N42G C73G C83G C82G -76.1(11) .
C82G C83G C84G C85G -11.3(13) .
C73G C83G C84G C85G 175.4(8) .
C82G C83G C84G C88G 175.2(8) .
C73G C83G C84G C88G 1.9(13) .
C83G C84G C85G C86G 9.6(13) .
C88G C84G C85G C86G -176.6(8) .
C83G C84G C85G C72G -178.7(8) .
C88G C84G C85G C72G -5.0(12) .
N62G C72G C85G C86G 88.2(10) .
N62G C72G C85G C84G -83.5(10) .
C84G C85G C86G C81G -5.7(13) .
C72G C85G C86G C81G -177.2(8) .
C84G C85G C86G C89G 177.1(8) .
C72G C85G C86G C89G 5.6(13) .
C82G C81G C86G C85G 3.4(13) .
C71G C81G C86G C85G 178.3(8) .
C82G C81G C86G C89G -179.3(8) .
C71G C81G C86G C89G -4.5(12) .
N51B Cu3 N11H C16H 93.7(6) .
N11C Cu3 N11H C16H -82.6(6) .
N41B Cu3 N11H C16H 153.9(8) .
N21C Cu3 N11H C16H -7.0(6) .
N21H Cu3 N11H C16H -177.5(6) .
N51B Cu3 N11H C12H -90.3(6) .
N11C Cu3 N11H C12H 93.4(6) .
N41B Cu3 N11H C12H -30.1(12) .
N21C Cu3 N11H C12H 169.0(6) .
N21H Cu3 N11H C12H -1.5(5) .
C16H N11H C12H C13H -2.0(11) .
Cu3 N11H C12H C13H -178.1(6) .
C16H N11H C12H C25H 179.6(7) .
Cu3 N11H C12H C25H 3.5(10) .
N11H C12H C13H C14H 2.9(13) .
C25H C12H C13H C14H -178.7(8) .
C12H C13H C14H C15H -3.5(14) .
C13H C14H C15H C16H 3.0(13) .
C12H N11H C16H C15H 1.6(12) .
Cu3 N11H C16H C15H 177.6(6) .
C14H C15H C16H N11H -2.1(13) .
N51B Cu3 N21H C25H 91.8(6) .
N11C Cu3 N21H C25H -87.6(6) .
N41B Cu3 N21H C25H 171.7(6) .
N11H Cu3 N21H C25H -0.7(5) .
N21C Cu3 N21H C25H -55.2(14) .
N51B Cu3 N21H N22H -88.6(9) .
N11C Cu3 N21H N22H 92.0(9) .
N41B Cu3 N21H N22H -8.7(9) .
N11H Cu3 N21H N22H 178.9(9) .
N21C Cu3 N21H N22H 124.4(12) .
C25H N21H N22H C23H -1.2(9) .
Cu3 N21H N22H C23H 179.2(7) .
C25H N21H N22H C71H -176.7(7) .
Cu3 N21H N22H C71H 3.7(13) .
N21H N22H C23H C24H 2.0(9) .
C71H N22H C23H C24H 177.0(8) .
N22H C23H C24H C25H -1.9(10) .
N22H N21H C25H C24H -0.1(9) .
Cu3 N21H C25H C24H 179.7(5) .
N22H N21H C25H C12H -177.1(7) .
Cu3 N21H C25H C12H 2.7(9) .
C23H C24H C25H N21H 1.2(10) .
C23H C24H C25H C12H 177.9(9) .
N11H C12H C25H N21H -4.2(12) .
C13H C12H C25H N21H 177.5(8) .
N11H C12H C25H C24H 179.5(8) .
C13H C12H C25H C24H 1.1(15) .
C36H N31H C32H C33H 3.1(14) .
Cu5 N31H C32H C33H -172.2(8) 2_655
C36H N31H C32H C45H -175.7(9) .
Cu5 N31H C32H C45H 9.0(11) 2_655
N31H C32H C33H C34H -4.9(16) .
C45H C32H C33H C34H 173.8(10) .
C32H C33H C34H C35H 5.3(18) .
C33H C34H C35H C36H -3.6(17) .
C32H N31H C36H C35H -1.4(14) .
Cu5 N31H C36H C35H 173.8(7) 2_655
C34H C35H C36H N31H 1.6(15) .
C45H N41H N42H C43H 0.6(10) .
Cu5 N41H N42H C43H 172.3(7) 2_655
C45H N41H N42H C72H -179.1(8) .
Cu5 N41H N42H C72H -7.4(13) 2_655
N41H N42H C43H C44H 2.1(11) .
C72H N42H C43H C44H -178.3(9) .
N42H C43H C44H C45H -3.7(12) .
N42H N41H C45H C44H -2.9(11) .
Cu5 N41H C45H C44H -177.9(7) 2_655
N42H N41H C45H C32H -179.6(8) .
Cu5 N41H C45H C32H 5.4(11) 2_655
C43H C44H C45H N41H 4.1(12) .
C43H C44H C45H C32H -179.8(11) .
N31H C32H C45H N41H -9.8(14) .
C33H C32H C45H N41H 171.4(10) .
N31H C32H C45H C44H 174.4(10) .
C33H C32H C45H C44H -4.4(18) .
N51E Cu6 N51H C52H 102.7(6) .
N11F Cu6 N51H C52H -84.6(6) .
N21F Cu6 N51H C52H -32.6(14) .
N41E Cu6 N51H C52H 178.5(6) .
N61H Cu6 N51H C52H 5.7(6) .
N51E Cu6 N51H C56H -83.8(6) .
N11F Cu6 N51H C56H 88.9(6) .
N21F Cu6 N51H C56H 141.0(10) .
N41E Cu6 N51H C56H -8.0(6) .
N61H Cu6 N51H C56H 179.2(6) .
C56H N51H C52H C53H -2.1(12) .
Cu6 N51H C52H C53H 171.6(6) .
C56H N51H C52H C65H 177.0(7) .
Cu6 N51H C52H C65H -9.2(10) .
N51H C52H C53H C54H -0.5(14) .
C65H C52H C53H C54H -179.5(8) .
C52H C53H C54H C55H 1.0(14) .
C53H C54H C55H C56H 1.1(14) .
C52H N51H C56H C55H 4.4(12) .
Cu6 N51H C56H C55H -169.3(7) .
C54H C55H C56H N51H -3.9(13) .
N51E Cu6 N61H C65H -90.1(5) .
N51H Cu6 N61H C65H -1.2(5) .
N11F Cu6 N61H C65H 90.4(5) .
N21F Cu6 N61H C65H 170.3(5) .
N41E Cu6 N61H C65H -38.9(14) .
N51E Cu6 N61H N62H 88.1(9) .
N51H Cu6 N61H N62H 177.0(9) .
N11F Cu6 N61H N62H -91.4(9) .
N21F Cu6 N61H N62H -11.6(9) .
N41E Cu6 N61H N62H 139.3(11) .
C65H N61H N62H C63H -0.9(9) .
Cu6 N61H N62H C63H -179(100) .
C65H N61H N62H C73H -175.9(7) .
Cu6 N61H N62H C73H 5.9(13) .
N61H N62H C63H C64H 0.5(10) .
C73H N62H C63H C64H 175.1(8) .
N62H C63H C64H C65H 0.1(11) .
N62H N61H C65H C64H 1.0(9) .
Cu6 N61H C65H C64H 179.9(6) .
N62H N61H C65H C52H 177.9(7) .
Cu6 N61H C65H C52H -3.1(9) .
C63H C64H C65H N61H -0.7(11) .
C63H C64H C65H C52H -177.2(9) .
N51H C52H C65H N61H 7.9(12) .
C53H C52H C65H N61H -173.0(8) .
N51H C52H C65H C64H -175.8(9) .
C53H C52H C65H C64H 3.3(15) .
C23H N22H C71H C81H -16.8(12) .
N21H N22H C71H C81H 157.8(7) .
C43H N42H C72H C83H -7.3(13) .
N41H N42H C72H C83H 172.4(7) .
C63H N62H C73H C85H -36.5(11) .
N61H N62H C73H C85H 137.6(7) .
N22H C71H C81H C86H -77.8(10) .
N22H C71H C81H C82H 101.2(9) .
C86H C81H C82H C83H -3.3(12) .
C71H C81H C82H C83H 177.7(7) .
C86H C81H C82H C87H 175.3(8) .
C71H C81H C82H C87H -3.7(12) .
C81H C82H C83H C84H 1.7(12) .
C87H C82H C83H C84H -176.8(8) .
C81H C82H C83H C72H -179.3(7) .
C87H C82H C83H C72H 2.1(12) .
N42H C72H C83H C84H 92.6(9) .
N42H C72H C83H C82H -86.4(9) .
C82H C83H C84H C85H 1.3(12) .
C72H C83H C84H C85H -177.6(7) .
C82H C83H C84H C88H -178.9(8) .
C72H C83H C84H C88H 2.1(12) .
C83H C84H C85H C86H -3.0(12) .
C88H C84H C85H C86H 177.3(8) .
C83H C84H C85H C73H 177.4(7) .
C88H C84H C85H C73H -2.3(12) .
N62H C73H C85H C86H 112.4(9) .
N62H C73H C85H C84H -68.0(10) .
C84H C85H C86H C81H 1.5(13) .
C73H C85H C86H C81H -178.9(8) .
C84H C85H C86H C89H -177.7(8) .
C73H C85H C86H C89H 1.9(12) .
C82H C81H C86H C85H 1.7(13) .
C71H C81H C86H C85H -179.3(8) .
C82H C81H C86H C89H -179.1(7) .
C71H C81H C86H C89H 0.0(12) .
